data_4506921
loop_
_publ_author_name
'Blake, Karyn M.'
'Gandolfo, Chaun M.'
'Uebler, Jacob W.'
'LaDuca, Robert L.'

_publ_section_title
;
 Diverse Topologies in Chiral Divalent Metal Camphorate Coordination
 Polymers Containing 4,4&#x2032;-Dipyridylamine
;
_journal_issue 10
_journal_name_full 'Crystal Growth &amp; Design'
_journal_page_first 5125
_journal_paper_doi 10.1021/cg301091f
_journal_volume 12
_journal_year 2012
_chemical_formula_sum 'C180 H253 Cd6 N18 O57.5'
_chemical_formula_weight 4263.44
_space_group_IT_number 4
_symmetry_cell_setting monoclinic
_symmetry_space_group_name_Hall 'P 2yb'
_symmetry_space_group_name_H-M 'P 1 21 1'
_atom_sites_solution_hydrogens geom
_atom_sites_solution_primary direct
_atom_sites_solution_secondary difmap
_audit_creation_method SHELXL-97
_audit_update_record
;
2012-07-27 # Formatted by publCIF
;
_cell_angle_alpha 90.00
_cell_angle_beta 107.103(1)
_cell_angle_gamma 90.00
_cell_formula_units_Z 2
_cell_length_a 12.2428(8)
_cell_length_b 67.775(5)
_cell_length_c 12.2969(8)
_cell_measurement_reflns_used 9873
_cell_measurement_temperature 173(2)
_cell_measurement_theta_max 25.34
_cell_measurement_theta_min 2.25
_cell_volume 9752.2(12)
_computing_cell_refinement 'Bruker SAINT'
_computing_data_collection 'Bruker APEX2'
_computing_data_reduction 'Bruker SAINT'
_computing_molecular_graphics 'Bruker SHELXTL'
_computing_publication_material 'Bruker SHELXTL'
_computing_structure_refinement 'SHELXL-97 (Sheldrick, 2008)'
_computing_structure_solution 'SHELXS-97 (Sheldrick, 2008)'
_diffrn_ambient_temperature 173(2)
_diffrn_measured_fraction_theta_full 0.999
_diffrn_measured_fraction_theta_max 0.988
_diffrn_measurement_device_type 'Bruker APEX-II CCD'
_diffrn_measurement_method '\f and \w scans'
_diffrn_radiation_monochromator graphite
_diffrn_radiation_source 'fine-focus sealed tube'
_diffrn_radiation_type MoK\a
_diffrn_radiation_wavelength 0.71073
_diffrn_reflns_av_R_equivalents 0.0905
_diffrn_reflns_av_sigmaI/netI 0.1379
_diffrn_reflns_limit_h_max 14
_diffrn_reflns_limit_h_min -14
_diffrn_reflns_limit_k_max 81
_diffrn_reflns_limit_k_min -80
_diffrn_reflns_limit_l_max 14
_diffrn_reflns_limit_l_min -14
_diffrn_reflns_number 80542
_diffrn_reflns_theta_full 25.00
_diffrn_reflns_theta_max 25.51
_diffrn_reflns_theta_min 1.73
_exptl_absorpt_coefficient_mu 0.728
_exptl_absorpt_correction_T_max 0.9222
_exptl_absorpt_correction_T_min 0.8035
_exptl_absorpt_correction_type multi-scan
_exptl_absorpt_process_details SADABS
_exptl_crystal_colour colourless
_exptl_crystal_density_diffrn 1.446
_exptl_crystal_density_method 'not measured'
_exptl_crystal_description block
_exptl_crystal_F_000 4378
_exptl_crystal_size_max 0.31
_exptl_crystal_size_mid 0.12
_exptl_crystal_size_min 0.11
_refine_diff_density_max 1.559
_refine_diff_density_min -0.942
_refine_diff_density_rms 0.127
_refine_ls_abs_structure_details 'Flack H D (1983), Acta Cryst. A39, 876-881'
_refine_ls_abs_structure_Flack -0.01(2)
_refine_ls_extinction_method none
_refine_ls_goodness_of_fit_ref 1.039
_refine_ls_hydrogen_treatment mixed
_refine_ls_matrix_type full
_refine_ls_number_parameters 2188
_refine_ls_number_reflns 35532
_refine_ls_number_restraints 15
_refine_ls_restrained_S_all 1.039
_refine_ls_R_factor_all 0.1077
_refine_ls_R_factor_gt 0.0712
_refine_ls_shift/su_max 0.002
_refine_ls_shift/su_mean 0.000
_refine_ls_structure_factor_coef Fsqd
_refine_ls_weighting_details 'calc w=1/[\s^2^(Fo^2^)+(0.0673P)^2^+0.2118P] where P=(Fo^2^+2Fc^2^)/3'
_refine_ls_weighting_scheme calc
_refine_ls_wR_factor_gt 0.1495
_refine_ls_wR_factor_ref 0.1687
_reflns_number_gt 24790
_reflns_number_total 35532
_reflns_threshold_expression >2sigma(I)
_cod_data_source_file cg301091f_si_003.cif
_cod_data_source_block 1
_cod_original_cell_volume 9752.2(11)
_cod_original_sg_symbol_H-M P2(1)
_cod_original_formula_sum 'C180 H253 Cd6 N18 O57.50'
_cod_database_code 4506921

loop_
_symmetry_equiv_pos_as_xyz
'x, y, z'
'-x, y+1/2, -z'

loop_
_atom_site_label
_atom_site_type_symbol
_atom_site_fract_x
_atom_site_fract_y
_atom_site_fract_z
_atom_site_U_iso_or_equiv
_atom_site_adp_type
_atom_site_occupancy
_atom_site_symmetry_multiplicity
_atom_site_calc_flag
_atom_site_refinement_flags
Cd1 Cd 0.43467(6) 0.541151(10) 0.03517(6) 0.02134(17) Uani 1 1 d .
Cd2 Cd 0.76323(6) 0.475954(10) 0.54175(6) 0.02320(18) Uani 1 1 d .
Cd3 Cd 0.41752(6) 0.705819(11) -0.37407(6) 0.02176(17) Uani 1 1 d .
Cd4 Cd 0.30702(6) 0.374532(10) 0.28799(6) 0.02377(18) Uani 1 1 d .
Cd5 Cd 0.89218(6) 0.640975(10) 0.26556(6) 0.02180(18) Uani 1 1 d .
Cd6 Cd 1.15297(6) 0.808632(10) 0.16258(6) 0.02337(18) Uani 1 1 d .
O1 O 0.1726(6) 0.37688(12) 0.3881(6) 0.0320(18) Uani 1 1 d .
O1W O 0.6656(7) 0.73268(12) -0.1457(7) 0.044(2) Uani 1 1 d .
O2 O 0.3428(6) 0.38594(10) 0.4898(6) 0.0290(17) Uani 1 1 d .
O2W O 0.1925(6) 0.56060(12) -0.2291(6) 0.042(2) Uani 1 1 d .
O3 O 0.5751(6) 0.53532(11) -0.0636(6) 0.0294(18) Uani 1 1 d .
O3W O -0.0010(7) 0.45368(13) -0.2003(6) 0.045(2) Uani 1 1 d .
O4 O 1.0159(6) 0.81135(11) 0.2673(6) 0.0307(18) Uani 1 1 d .
O4W O -0.0600(18) 0.3805(4) 0.9122(17) 0.086(7) Uani 0.50 1 d P
O5 O 1.1793(7) 0.79753(11) 0.3553(6) 0.0344(19) Uani 1 1 d .
O6 O 0.4123(6) 0.37198(12) 0.1511(6) 0.0317(18) Uani 1 1 d .
O7 O 0.4998(6) 0.38533(10) 0.3138(6) 0.0285(17) Uani 1 1 d .
O8 O 0.2407(6) 0.55359(10) 0.0027(6) 0.0275(17) Uani 1 1 d .
O9 O 1.2555(6) 0.80628(12) 0.0287(6) 0.0292(18) Uani 1 1 d .
O10 O 1.3534(6) 0.79672(11) 0.2009(7) 0.0369(19) Uani 1 1 d .
O11 O 0.2745(7) 0.70947(12) -0.2726(7) 0.040(2) Uani 1 1 d .
O12 O 0.4487(6) 0.71921(11) -0.1824(6) 0.0330(18) Uani 1 1 d .
O13 O 0.3462(6) 0.54803(11) 0.1770(6) 0.0304(18) Uani 1 1 d .
O14 O 0.4014(6) 0.54262(11) -0.1688(6) 0.0292(17) Uani 1 1 d .
O15 O 0.5866(7) 0.53307(12) 0.1867(6) 0.042(2) Uani 1 1 d .
O16 O 1.0155(6) 0.82528(10) 0.0190(6) 0.0290(17) Uani 1 1 d .
O17 O 0.8619(6) 0.47107(10) 0.4001(6) 0.0291(18) Uani 1 1 d .
O18 O 0.6154(6) 0.48075(11) 0.6404(6) 0.0323(19) Uani 1 1 d .
O19 O 0.6116(6) 0.48534(12) 0.3896(6) 0.038(2) Uani 1 1 d .
O20 O 0.7867(6) 0.47158(11) 0.7417(6) 0.0319(18) Uani 1 1 d .
O21 O 0.9583(6) 0.46353(12) 0.5775(7) 0.038(2) Uani 1 1 d .
O22 O 0.6135(6) 0.71358(10) -0.3539(6) 0.0245(16) Uani 1 1 d .
O23 O 0.5180(6) 0.70386(10) -0.5235(6) 0.0261(16) Uani 1 1 d .
O24 O 0.2683(6) 0.69280(11) -0.5142(6) 0.0331(18) Uani 1 1 d .
O25 O 0.1625(6) 0.35822(11) 0.1518(6) 0.0332(18) Uani 1 1 d .
O26 O 0.7912(6) 0.64924(10) 0.4072(6) 0.0294(18) Uani 1 1 d .
O27 O 1.0488(6) 0.65276(11) 0.4160(6) 0.0365(19) Uani 1 1 d .
O28 O 1.0135(6) 0.63206(10) 0.1520(6) 0.0268(17) Uani 1 1 d .
O29 O 0.7018(6) 0.63482(11) 0.2455(6) 0.0312(18) Uani 1 1 d .
O30 O 0.8315(6) 0.63143(11) 0.0597(6) 0.0294(17) Uani 1 1 d .
O31 O -0.2161(6) 0.54729(12) 0.0202(7) 0.042(2) Uani 1 1 d D
H31A H -0.2850 0.5435 -0.0067 0.051 Uiso 1 1 d RD
O32 O -0.1873(7) 0.53016(17) 0.1784(7) 0.070(3) Uani 1 1 d .
O33 O 0.1638(8) 0.36782(15) 0.9273(7) 0.062(3) Uani 1 1 d .
O34 O 0.3198(9) 0.38468(19) 0.9457(8) 0.080(4) Uani 1 1 d D
H34A H 0.346(13) 0.379(2) 1.008(7) 0.096 Uiso 1 1 d D
O35 O 1.4007(7) 0.47273(15) 0.5666(7) 0.059(3) Uani 1 1 d D
H35A H 1.4712 0.4756 0.5913 0.070 Uiso 1 1 d RD
O36 O 1.3917(7) 0.48254(14) 0.3948(7) 0.054(3) Uani 1 1 d .
O37 O 0.7505(9) 0.45906(14) 1.2003(7) 0.058(3) Uani 1 1 d D
H37A H 0.775(11) 0.461(2) 1.273(3) 0.070 Uiso 1 1 d D
O38 O 0.6420(10) 0.48530(19) 1.1824(8) 0.093(4) Uani 1 1 d .
O39 O 1.0758(8) 0.7212(2) -0.3844(10) 0.090(3) Uani 1 1 d D
H39A H 1.142(6) 0.718(2) -0.390(14) 0.108 Uiso 1 1 d D
O40 O 1.0487(8) 0.69905(19) -0.5135(9) 0.090(3) Uani 1 1 d .
O41 O 0.2307(7) 0.62611(12) 0.2472(7) 0.040(2) Uani 1 1 d D
H41A H 0.185(8) 0.6319(16) 0.191(7) 0.048 Uiso 1 1 d D
O42 O 0.2328(8) 0.65702(16) 0.3082(11) 0.090(4) Uani 1 1 d .
O43 O 0.8605(8) 0.63736(13) -0.3825(7) 0.047(2) Uani 1 1 d D
H43A H 0.852(11) 0.6479(11) -0.423(9) 0.056 Uiso 1 1 d D
O44 O 1.0393(7) 0.64478(17) -0.3627(7) 0.062(3) Uani 1 1 d .
O45 O 0.2624(6) 0.70448(13) 0.2612(6) 0.043(2) Uani 1 1 d .
O46 O 0.4398(7) 0.71100(15) 0.2607(7) 0.062(3) Uani 1 1 d D
H46D H 0.4660 0.7092 0.3322 0.074 Uiso 1 1 d RD
O47 O 0.5669(9) 0.53716(18) -0.6052(8) 0.092(3) Uani 1 1 d D
H47A H 0.5727 0.5359 -0.6722 0.111 Uiso 1 1 d RD
O48 O 0.4385(9) 0.56086(19) -0.6179(8) 0.092(3) Uani 1 1 d .
O49 O 0.9650(7) 0.38873(14) 0.2991(8) 0.052(2) Uani 1 1 d .
O50 O 1.0211(9) 0.81366(16) 0.7996(7) 0.073(3) Uani 1 1 d D
H50A H 1.0194 0.8172 0.8657 0.088 Uiso 1 1 d RD
O51 O 1.1684(7) 0.79428(13) 0.8217(7) 0.048(2) Uani 1 1 d .
O52 O 0.9422(7) 0.36889(15) 0.1532(9) 0.076(3) Uani 1 1 d D
H52A H 1.0092 0.3657 0.1530 0.091 Uiso 1 1 d RD
O53 O 1.7926(7) 0.81646(15) 0.0238(8) 0.059(3) Uani 1 1 d D
H53A H 1.8600 0.8192 0.0228 0.071 Uiso 1 1 d RD
O54 O 1.8123(8) 0.79938(16) 0.1842(9) 0.072(3) Uani 1 1 d .
N1 N 1.0065(7) 0.56058(11) 0.5688(7) 0.027(2) Uani 1 1 d .
H1N H 1.0656 0.5623 0.6294 0.033 Uiso 1 1 calc R
N2 N 0.9343(7) 0.60987(12) 0.3546(7) 0.025(2) Uani 1 1 d .
N3 N 0.8440(7) 0.50654(11) 0.5580(7) 0.0210(19) Uani 1 1 d .
N4 N 1.2284(7) 0.83899(13) 0.2317(8) 0.035(2) Uani 1 1 d .
N5 N 0.2504(8) 0.40605(12) 0.2023(7) 0.028(2) Uani 1 1 d .
N6 N 0.1731(7) 0.45740(12) 0.0054(8) 0.031(2) Uani 1 1 d .
H6N H 0.1091 0.4565 -0.0506 0.037 Uiso 1 1 calc R
N7 N 0.3450(7) 0.51110(11) 0.0233(7) 0.0231(19) Uani 1 1 d .
N8 N 0.5955(7) 0.62909(12) -0.0560(8) 0.030(2) Uani 1 1 d .
H8N H 0.6678 0.6310 -0.0184 0.035 Uiso 1 1 calc R
N9 N 0.4737(7) 0.67685(11) -0.2752(7) 0.023(2) Uani 1 1 d .
N10 N 0.4840(7) 0.57431(12) 0.0275(7) 0.0266(14) Uani 1 1 d .
N11 N 0.8675(7) 0.72696(11) 0.0288(7) 0.0266(14) Uani 1 1 d .
H11N H 0.8084 0.7285 -0.0319 0.032 Uiso 1 1 calc R
N12 N 1.0704(7) 0.77751(13) 0.1042(7) 0.028(2) Uani 1 1 d .
N13 N 0.8837(7) 0.67214(13) 0.1900(7) 0.029(2) Uani 1 1 d .
N14 N 0.3917(8) 0.73862(12) -0.4327(8) 0.030(2) Uani 1 1 d .
N15 N 0.4555(9) 0.79482(13) -0.5448(8) 0.041(3) Uani 1 1 d .
H15N H 0.4297 0.7966 -0.6188 0.049 Uiso 1 1 calc R
N16 N 0.6217(10) 0.84379(14) -0.3635(9) 0.0546(13) Uani 1 1 d .
N17 N 1.4086(10) 0.88817(14) 0.3977(9) 0.0546(13) Uani 1 1 d .
H17N H 1.4830 0.8863 0.4213 0.066 Uiso 1 1 calc R
N18 N 1.2940(7) 0.94344(12) 0.4687(7) 0.026(2) Uani 1 1 d .
C1 C 0.9797(9) 0.57600(16) 0.4939(9) 0.0285(14) Uani 1 1 d .
C2 C 0.9505(9) 0.54258(16) 0.5597(9) 0.0285(14) Uani 1 1 d .
C3 C 0.8716(9) 0.58026(15) 0.4251(9) 0.0285(14) Uani 1 1 d .
H3 H 0.8099 0.5716 0.4229 0.034 Uiso 1 1 calc R
C4 C 1.0679(9) 0.58905(14) 0.4900(8) 0.024(2) Uani 1 1 d .
H4 H 1.1446 0.5863 0.5331 0.029 Uiso 1 1 calc R
C5 C 0.8771(8) 0.53504(13) 0.4608(9) 0.021(2) Uani 1 1 d .
H5 H 0.8616 0.5422 0.3916 0.025 Uiso 1 1 calc R
C6 C 0.9699(8) 0.53110(13) 0.6618(9) 0.022(2) Uani 1 1 d .
H6A H 1.0188 0.5357 0.7324 0.026 Uiso 1 1 calc R
C7 C 1.0420(9) 0.60618(14) 0.4216(9) 0.025(2) Uani 1 1 d .
H7 H 1.1012 0.6153 0.4226 0.030 Uiso 1 1 calc R
C8 C 0.8525(8) 0.59742(13) 0.3582(8) 0.022(2) Uani 1 1 d .
H8 H 0.7767 0.6002 0.3130 0.026 Uiso 1 1 calc R
C9 C 0.9150(9) 0.51334(14) 0.6530(9) 0.027(3) Uani 1 1 d .
H9 H 0.9289 0.5054 0.7194 0.033 Uiso 1 1 calc R
C10 C 0.8272(9) 0.51719(14) 0.4635(9) 0.025(2) Uani 1 1 d .
H10 H 0.7779 0.5121 0.3946 0.029 Uiso 1 1 calc R
C11 C 0.2025(9) 0.44087(13) 0.0766(9) 0.024(2) Uani 1 1 d .
C12 C 0.3074(10) 0.43796(15) 0.1539(9) 0.034(3) Uani 1 1 d .
H12 H 0.3650 0.4478 0.1656 0.041 Uiso 1 1 calc R
C13 C 0.1251(9) 0.42564(16) 0.0655(9) 0.030(3) Uani 1 1 d .
H13 H 0.0513 0.4270 0.0126 0.036 Uiso 1 1 calc R
C14 C 0.1494(9) 0.40923(15) 0.1252(10) 0.029(3) Uani 1 1 d .
H14 H 0.0926 0.3992 0.1130 0.035 Uiso 1 1 calc R
C15 C 0.3285(9) 0.42053(14) 0.2147(9) 0.029(3) Uani 1 1 d .
H15 H 0.4017 0.4187 0.2680 0.034 Uiso 1 1 calc R
C16 C 0.2327(10) 0.47475(17) 0.0130(8) 0.031(3) Uani 1 1 d .
C17 C 0.2195(9) 0.48652(15) -0.0852(9) 0.028(3) Uani 1 1 d .
H17 H 0.1701 0.4822 -0.1562 0.033 Uiso 1 1 calc R
C18 C 0.2983(9) 0.48300(14) 0.1157(9) 0.026(2) Uani 1 1 d .
H18 H 0.3054 0.4764 0.1856 0.031 Uiso 1 1 calc R
C19 C 0.3521(9) 0.50059(14) 0.1144(9) 0.027(2) Uani 1 1 d .
H19 H 0.3983 0.5056 0.1852 0.032 Uiso 1 1 calc R
C20 C 0.2764(9) 0.50394(17) -0.0798(10) 0.035(3) Uani 1 1 d .
H20 H 0.2690 0.5113 -0.1475 0.042 Uiso 1 1 calc R
C21 C 0.6249(8) 0.65973(15) -0.1382(9) 0.027(2) Uani 1 1 d .
H21 H 0.7035 0.6594 -0.0958 0.033 Uiso 1 1 calc R
C22 C 0.5499(9) 0.64396(16) -0.1258(9) 0.031(3) Uani 1 1 d .
C23 C 0.5837(9) 0.67501(15) -0.2102(9) 0.033(3) Uani 1 1 d .
H23 H 0.6357 0.6851 -0.2152 0.040 Uiso 1 1 calc R
C24 C 0.4365(9) 0.64587(16) -0.1965(10) 0.039(3) Uani 1 1 d .
H24 H 0.3829 0.6357 -0.1975 0.047 Uiso 1 1 calc R
C25 C 0.4021(9) 0.66234(18) -0.2645(11) 0.044(3) Uani 1 1 d .
H25 H 0.3236 0.6635 -0.3061 0.053 Uiso 1 1 calc R
C26 C 0.5535(9) 0.61138(16) -0.0303(9) 0.029(3) Uani 1 1 d .
C27 C 0.4401(9) 0.60547(17) -0.0642(11) 0.043(3) Uani 1 1 d .
H27 H 0.3823 0.6142 -0.1067 0.051 Uiso 1 1 calc R
C28 C 0.6295(9) 0.59811(15) 0.0367(9) 0.031(3) Uani 1 1 d .
H28 H 0.7083 0.6014 0.0647 0.038 Uiso 1 1 calc R
C29 C 0.5921(8) 0.58029(15) 0.0629(8) 0.025(2) Uani 1 1 d .
H29 H 0.6469 0.5716 0.1095 0.030 Uiso 1 1 calc R
C30 C 0.4118(10) 0.58699(17) -0.0361(12) 0.050(4) Uani 1 1 d .
H30 H 0.3341 0.5831 -0.0647 0.060 Uiso 1 1 calc R
C32 C 0.8750(8) 0.70900(14) 0.0829(8) 0.023(2) Uani 1 1 d .
C33 C 0.9407(9) 0.74275(15) 0.0578(8) 0.024(2) Uani 1 1 d .
C34 C 0.9272(9) 0.75824(15) -0.0223(9) 0.029(2) Uani 1 1 d .
H34 H 0.8719 0.7572 -0.0947 0.034 Uiso 1 1 calc R
C35 C 1.0219(9) 0.74529(15) 0.1605(10) 0.032(3) Uani 1 1 d .
H35 H 1.0356 0.7353 0.2171 0.039 Uiso 1 1 calc R
C36 C 1.0842(10) 0.76279(15) 0.1807(10) 0.037(3) Uani 1 1 d .
H36 H 1.1397 0.7645 0.2526 0.045 Uiso 1 1 calc R
C37 C 0.9952(9) 0.77484(15) 0.0057(8) 0.027(3) Uani 1 1 d .
H37 H 0.9866 0.7849 -0.0502 0.033 Uiso 1 1 calc R
C38 C 0.9805(9) 0.70051(14) 0.1447(8) 0.027(3) Uani 1 1 d .
H38 H 1.0507 0.7072 0.1532 0.033 Uiso 1 1 calc R
C39 C 0.7759(9) 0.69827(15) 0.0753(9) 0.030(3) Uani 1 1 d .
H39 H 0.7031 0.7032 0.0330 0.036 Uiso 1 1 calc R
C40 C 0.7863(9) 0.68032(14) 0.1312(9) 0.031(3) Uani 1 1 d .
H40 H 0.7180 0.6733 0.1268 0.038 Uiso 1 1 calc R
C41 C 0.9779(9) 0.68175(15) 0.1932(9) 0.032(3) Uani 1 1 d .
H41 H 1.0488 0.6756 0.2307 0.038 Uiso 1 1 calc R
C42 C 0.0385(9) 0.5441(2) 0.2711(9) 0.041(3) Uani 1 1 d .
H42A H 0.0286 0.5521 0.3348 0.049 Uiso 1 1 calc R
H42B H 0.0196 0.5302 0.2826 0.049 Uiso 1 1 calc R
C43 C -0.0395(9) 0.55189(17) 0.1563(10) 0.033(3) Uani 1 1 d .
H43 H -0.0537 0.5662 0.1665 0.039 Uiso 1 1 calc R
C44 C 0.1600(9) 0.54566(17) 0.2655(10) 0.035(3) Uani 1 1 d .
H44A H 0.1931 0.5324 0.2638 0.042 Uiso 1 1 calc R
H44B H 0.2082 0.5529 0.3325 0.042 Uiso 1 1 calc R
C45 C 0.0334(9) 0.55045(15) 0.0748(9) 0.024(2) Uani 1 1 d .
C46 C 0.0392(10) 0.52844(17) 0.0360(10) 0.038(3) Uani 1 1 d .
H46A H 0.0659 0.5200 0.1032 0.057 Uiso 1 1 calc R
H46B H 0.0923 0.5275 -0.0098 0.057 Uiso 1 1 calc R
H46C H -0.0370 0.5242 -0.0095 0.057 Uiso 1 1 calc R
C47 C 0.3779(8) 0.76250(13) -0.5840(8) 0.020(2) Uani 1 1 d .
H47 H 0.3538 0.7653 -0.6632 0.024 Uiso 1 1 calc R
C48 C 0.3578(8) 0.74418(14) -0.5427(9) 0.026(2) Uani 1 1 d .
H48 H 0.3167 0.7348 -0.5966 0.031 Uiso 1 1 calc R
C49 C 0.4356(9) 0.77678(15) -0.5039(9) 0.028(2) Uani 1 1 d .
C50 C 0.5143(12) 0.81095(18) -0.4780(12) 0.0546(13) Uani 1 1 d .
C51 C 0.4682(10) 0.77143(15) -0.3884(9) 0.034(3) Uani 1 1 d .
H51 H 0.5068 0.7806 -0.3318 0.040 Uiso 1 1 calc R
C52 C 0.4444(10) 0.75314(16) -0.3585(10) 0.039(3) Uani 1 1 d .
H52 H 0.4660 0.7501 -0.2796 0.046 Uiso 1 1 calc R
C53 C 0.2414(10) 0.38354(16) 0.4824(10) 0.0314(19) Uani 1 1 d .
C54 C 0.1910(10) 0.38894(16) 0.5755(9) 0.0314(19) Uani 1 1 d .
H54 H 0.1735 0.4034 0.5670 0.038 Uiso 1 1 calc R
C55 C 0.2670(11) 0.38582(16) 0.7003(10) 0.038(3) Uani 1 1 d .
C56 C 1.0786(9) 0.80187(14) 0.3508(9) 0.024(2) Uani 1 1 d .
C57 C 0.4958(9) 0.38152(16) 0.2123(10) 0.031(3) Uani 1 1 d .
C58 C 1.3462(10) 0.79979(16) 0.0979(10) 0.030(3) Uani 1 1 d .
C59 C 0.3473(9) 0.71747(14) -0.1873(9) 0.024(2) Uani 1 1 d .
C60 C 0.2508(8) 0.55236(14) 0.1065(9) 0.020(2) Uani 1 1 d .
C61 C 0.5060(10) 0.54175(16) -0.1561(9) 0.026(2) Uani 1 1 d .
C62 C 1.1888(13) 0.84977(19) 0.2980(14) 0.072(2) Uani 1 1 d .
H62 H 1.1173 0.8464 0.3089 0.086 Uiso 1 1 calc R
C63 C 1.2488(13) 0.86645(19) 0.3550(15) 0.072(2) Uani 1 1 d .
H63 H 1.2189 0.8733 0.4074 0.086 Uiso 1 1 calc R
C64 C 1.3414(13) 0.8727(2) 0.3392(15) 0.072(2) Uani 1 1 d .
C65 C 1.3188(13) 0.84685(19) 0.1982(15) 0.072(2) Uani 1 1 d .
H65 H 1.3399 0.8409 0.1375 0.086 Uiso 1 1 calc R
C66 C 1.3676(9) 0.90629(15) 0.4219(10) 0.033(3) Uani 1 1 d .
C67 C 1.4427(9) 0.92009(14) 0.4879(8) 0.023(2) Uani 1 1 d .
H67 H 1.5215 0.9171 0.5188 0.028 Uiso 1 1 calc R
C68 C 1.4026(10) 0.93760(16) 0.5072(9) 0.030(3) Uani 1 1 d .
H68 H 1.4560 0.9467 0.5522 0.036 Uiso 1 1 calc R
C69 C 1.2202(10) 0.92981(16) 0.4100(11) 0.042(3) Uani 1 1 d .
H69 H 1.1411 0.9330 0.3875 0.050 Uiso 1 1 calc R
C70 C 1.5963(11) 0.78199(19) 0.2166(13) 0.062(4) Uani 1 1 d .
H70A H 1.6739 0.7843 0.2662 0.092 Uiso 1 1 calc R
H70B H 1.5929 0.7691 0.1798 0.092 Uiso 1 1 calc R
H70C H 1.5426 0.7822 0.2621 0.092 Uiso 1 1 calc R
C71 C 1.5653(9) 0.79750(16) 0.1293(10) 0.031(3) Uani 1 1 d .
C72 C 1.4453(9) 0.79444(17) 0.0510(10) 0.031(3) Uani 1 1 d .
H72 H 1.4378 0.7800 0.0331 0.037 Uiso 1 1 calc R
C73 C 1.5792(9) 0.81866(15) 0.1825(10) 0.035(3) Uani 1 1 d .
H73A H 1.5583 0.8285 0.1216 0.052 Uiso 1 1 calc R
H73B H 1.6588 0.8207 0.2280 0.052 Uiso 1 1 calc R
H73C H 1.5291 0.8200 0.2314 0.052 Uiso 1 1 calc R
C74 C 1.6330(9) 0.79717(19) 0.0393(10) 0.039(3) Uani 1 1 d .
C77 C 1.5614(10) 0.8095(3) -0.0618(11) 0.082(6) Uani 1 1 d .
H77A H 1.5794 0.8237 -0.0497 0.098 Uiso 1 1 calc R
H77B H 1.5752 0.8053 -0.1338 0.098 Uiso 1 1 calc R
C79 C 0.7026(9) 0.64105(18) 0.3420(9) 0.030(3) Uani 1 1 d .
C80 C 0.1537(8) 0.55702(14) 0.1550(8) 0.020(2) Uani 1 1 d .
C81 C 0.6061(8) 0.71128(14) -0.4551(8) 0.019(2) Uani 1 1 d .
C82 C 0.6997(9) 0.71908(16) -0.5066(10) 0.031(3) Uani 1 1 d .
C83 C 0.8237(9) 0.71564(16) -0.4246(10) 0.031(3) Uani 1 1 d .
C84 C 0.8598(11) 0.7283(3) -0.3169(13) 0.080(6) Uani 1 1 d .
H84A H 0.8516 0.7423 -0.3380 0.120 Uiso 1 1 calc R
H84B H 0.9398 0.7256 -0.2753 0.120 Uiso 1 1 calc R
H84C H 0.8113 0.7253 -0.2684 0.120 Uiso 1 1 calc R
C85 C 1.7575(11) 0.8053(2) 0.0833(13) 0.049(3) Uani 1 1 d .
C88 C 0.3193(11) 0.36542(18) 0.7117(11) 0.049(3) Uani 1 1 d .
H88A H 0.3750 0.3648 0.6686 0.073 Uiso 1 1 calc R
H88B H 0.2591 0.3556 0.6817 0.073 Uiso 1 1 calc R
H88C H 0.3577 0.3626 0.7921 0.073 Uiso 1 1 calc R
C89 C 0.1791(11) 0.38739(18) 0.7691(9) 0.036(3) Uani 1 1 d .
C90 C 0.2185(11) 0.3787(2) 0.8865(11) 0.046(3) Uani 1 1 d .
C91 C -0.0124(9) 0.56305(17) -0.0316(10) 0.039(3) Uani 1 1 d .
H91A H 0.0363 0.5613 -0.0815 0.059 Uiso 1 1 calc R
H91B H -0.0124 0.5770 -0.0097 0.059 Uiso 1 1 calc R
H91C H -0.0906 0.5589 -0.0719 0.059 Uiso 1 1 calc R
C92 C -0.1552(10) 0.54158(19) 0.1201(11) 0.039(3) Uani 1 1 d .
C93 C 0.5872(12) 0.3879(2) 0.1620(11) 0.048(2) Uani 1 1 d .
C94 C 0.8372(10) 0.69394(18) -0.3881(11) 0.046(3) Uani 1 1 d .
H94A H 0.8134 0.6855 -0.4556 0.070 Uiso 1 1 calc R
H94B H 0.7894 0.6912 -0.3384 0.070 Uiso 1 1 calc R
H94C H 0.9174 0.6913 -0.3469 0.070 Uiso 1 1 calc R
C95 C 1.0281(10) 0.79429(16) 0.4412(9) 0.035(3) Uani 1 1 d .
H95 H 0.9428 0.7941 0.4106 0.042 Uiso 1 1 calc R
C96 C 0.6004(9) 0.63754(16) 0.3881(9) 0.028(3) Uani 1 1 d .
H96 H 0.6199 0.6256 0.4377 0.034 Uiso 1 1 calc R
C97 C 0.4834(8) 0.63318(13) 0.3004(8) 0.018(2) Uani 1 1 d .
C98 C 0.4021(9) 0.63765(17) 0.3780(10) 0.034(3) Uani 1 1 d .
C99 C 0.0789(13) 0.3754(3) 0.6957(11) 0.080(6) Uani 1 1 d .
H99A H 0.0064 0.3799 0.7073 0.096 Uiso 1 1 calc R
H99B H 0.0892 0.3612 0.7165 0.096 Uiso 1 1 calc R
C100 C 0.6825(9) 0.47386(15) 0.7327(9) 0.024(2) Uani 1 1 d .
C101 C 0.6308(10) 0.46672(16) 0.8218(9) 0.034(3) Uani 1 1 d .
C102 C 0.5300(11) 0.4791(2) 0.8331(10) 0.058(4) Uani 1 1 d .
H102 H 0.5411 0.4931 0.8159 0.069 Uiso 1 1 calc R
H103 H 0.4581 0.4744 0.7785 0.069 Uiso 1 1 calc R
C103 C 0.7148(11) 0.46814(18) 0.9498(10) 0.040(3) Uani 1 1 d .
C104 C 0.8030(12) 0.4508(2) 0.9780(12) 0.067(5) Uani 1 1 d .
H104 H 0.7623 0.4382 0.9616 0.100 Uiso 1 1 calc R
H106 H 0.8467 0.4514 1.0587 0.100 Uiso 1 1 calc R
H105 H 0.8552 0.4521 0.9313 0.100 Uiso 1 1 calc R
C105 C 0.6296(11) 0.4650(2) 1.0199(10) 0.048(4) Uani 1 1 d .
H107 H 0.6076 0.4507 1.0151 0.057 Uiso 1 1 calc R
C106 C 0.7729(13) 0.4885(2) 0.9718(11) 0.059(4) Uani 1 1 d .
C107 C 0.6721(10) 0.4707(2) 1.1436(10) 0.050(4) Uani 1 1 d .
C108 C 0.0761(11) 0.3783(3) 0.5686(10) 0.072(5) Uani 1 1 d .
H108 H 0.0712 0.3655 0.5291 0.086 Uiso 1 1 calc R
H109 H 0.0101 0.3866 0.5276 0.086 Uiso 1 1 calc R
C109 C 0.3598(13) 0.40169(19) 0.7318(11) 0.058(4) Uani 1 1 d .
H10D H 0.4127 0.3999 0.6863 0.088 Uiso 1 1 calc R
H10E H 0.4018 0.4006 0.8128 0.088 Uiso 1 1 calc R
H10F H 0.3243 0.4148 0.7164 0.088 Uiso 1 1 calc R
C110 C 0.5839(10) 0.6541(2) 0.4642(13) 0.059(4) Uani 1 1 d .
H11A H 0.6231 0.6510 0.5450 0.071 Uiso 1 1 calc R
H11B H 0.6158 0.6666 0.4445 0.071 Uiso 1 1 calc R
C111 C 1.4389(11) 0.8053(3) -0.0637(11) 0.095(7) Uani 1 1 d .
H11C H 1.4006 0.7969 -0.1295 0.114 Uiso 1 1 calc R
H11D H 1.3954 0.8178 -0.0696 0.114 Uiso 1 1 calc R
C112 C 0.9509(13) 0.46435(18) 0.4721(13) 0.0546(13) Uani 1 1 d .
C113 C 1.0505(10) 0.45721(17) 0.4339(10) 0.036(3) Uani 1 1 d .
C114 C 1.1397(11) 0.47404(19) 0.4275(12) 0.050(3) Uani 1 1 d .
C115 C 1.2426(8) 0.46161(17) 0.4207(9) 0.029(3) Uani 1 1 d .
H115 H 1.2296 0.4578 0.3392 0.035 Uiso 1 1 calc R
C116 C 1.3528(9) 0.47342(18) 0.4581(10) 0.032(3) Uani 1 1 d .
C117 C 0.7001(9) 0.7090(2) -0.6148(9) 0.051(4) Uani 1 1 d .
H11E H 0.6445 0.7152 -0.6810 0.062 Uiso 1 1 calc R
H11F H 0.6806 0.6949 -0.6127 0.062 Uiso 1 1 calc R
C118 C 0.8929(8) 0.71949(18) -0.5088(9) 0.032(3) Uani 1 1 d .
H118 H 0.8954 0.7341 -0.5178 0.039 Uiso 1 1 calc R
C119 C 1.0141(10) 0.71264(19) -0.4702(10) 0.038(3) Uani 1 1 d .
C120 C 0.5602(9) 0.54852(18) -0.2473(9) 0.033(3) Uani 1 1 d .
H120 H 0.5900 0.5621 -0.2230 0.040 Uiso 1 1 calc R
C121 C 0.4789(8) 0.55127(17) -0.3709(8) 0.026(2) Uani 1 1 d .
C122 C 0.5727(11) 0.5548(2) -0.4344(10) 0.049(4) Uani 1 1 d .
C123 C 0.2812(9) 0.64117(17) 0.3071(10) 0.032(3) Uani 1 1 d .
C124 C 0.3970(10) 0.6211(2) 0.4613(10) 0.050(4) Uani 1 1 d .
H12A H 0.4744 0.6181 0.5095 0.075 Uiso 1 1 calc R
H12B H 0.3635 0.6093 0.4185 0.075 Uiso 1 1 calc R
H12C H 0.3498 0.6253 0.5091 0.075 Uiso 1 1 calc R
C125 C 0.4769(9) 0.61238(17) 0.2537(10) 0.039(3) Uani 1 1 d .
H12D H 0.4023 0.6103 0.1973 0.058 Uiso 1 1 calc R
H12E H 0.4866 0.6029 0.3159 0.058 Uiso 1 1 calc R
H12F H 0.5375 0.6105 0.2175 0.058 Uiso 1 1 calc R
C126 C 0.4588(9) 0.64835(17) 0.2013(10) 0.040(3) Uani 1 1 d .
H12G H 0.3841 0.6456 0.1470 0.060 Uiso 1 1 calc R
H12H H 0.5182 0.6474 0.1627 0.060 Uiso 1 1 calc R
H12I H 0.4587 0.6617 0.2318 0.060 Uiso 1 1 calc R
C127 C 0.9333(10) 0.62884(14) 0.0623(8) 0.025(2) Uani 1 1 d .
C128 C 0.9615(9) 0.62091(14) -0.0419(8) 0.024(2) Uani 1 1 d .
H128 H 1.0209 0.6104 -0.0156 0.029 Uiso 1 1 calc R
C129 C 1.0072(10) 0.63609(17) -0.1134(10) 0.037(3) Uani 1 1 d .
C130 C 0.8573(10) 0.61145(17) -0.1316(9) 0.038(3) Uani 1 1 d .
H13A H 0.8321 0.5992 -0.1028 0.045 Uiso 1 1 calc R
H13B H 0.7921 0.6207 -0.1555 0.045 Uiso 1 1 calc R
C131 C 0.9992(10) 0.62304(18) -0.2252(9) 0.037(3) Uani 1 1 d .
C132 C 1.1320(10) 0.64240(19) -0.0490(9) 0.038(3) Uani 1 1 d .
C133 C 0.9091(12) 0.60734(17) -0.2277(10) 0.048(3) Uani 1 1 d .
H13C H 0.8487 0.6077 -0.3018 0.058 Uiso 1 1 calc R
H13D H 0.9446 0.5941 -0.2181 0.058 Uiso 1 1 calc R
C134 C 0.9703(10) 0.63617(19) -0.3297(9) 0.037(3) Uani 1 1 d .
C135 C 0.3055(11) 0.72521(18) -0.0921(10) 0.039(3) Uani 1 1 d .
C136 C 0.2952(11) 0.71018(18) -0.0028(10) 0.044(3) Uani 1 1 d .
C137 C 0.2910(9) 0.72223(17) 0.1027(9) 0.031(3) Uani 1 1 d .
H137 H 0.2090 0.7259 0.0898 0.037 Uiso 1 1 calc R
C138 C 0.3274(11) 0.71081(16) 0.2157(9) 0.034(3) Uani 1 1 d .
C139 C 0.3532(13) 0.74120(17) 0.1001(10) 0.050(4) Uani 1 1 d .
H13E H 0.4170 0.7429 0.1709 0.060 Uiso 1 1 calc R
H13F H 0.3007 0.7526 0.0916 0.060 Uiso 1 1 calc R
C140 C 0.6518(12) 0.82743(17) -0.3408(12) 0.0546(13) Uani 1 1 d .
H140 H 0.7175 0.8256 -0.2773 0.066 Uiso 1 1 calc R
C141 C 0.5996(12) 0.80976(19) -0.3993(12) 0.0546(13) Uani 1 1 d .
H141 H 0.6328 0.7972 -0.3755 0.066 Uiso 1 1 calc R
C142 C 0.4590(12) 0.82938(17) -0.5083(12) 0.0546(13) Uani 1 1 d .
H142 H 0.3874 0.8303 -0.5653 0.066 Uiso 1 1 calc R
C143 C 0.5115(12) 0.84542(17) -0.4533(11) 0.0546(13) Uani 1 1 d .
H143 H 0.4773 0.8580 -0.4725 0.066 Uiso 1 1 calc R
C144 C 1.2526(10) 0.91122(15) 0.3798(11) 0.048(4) Uani 1 1 d .
H144 H 1.1986 0.9024 0.3328 0.058 Uiso 1 1 calc R
C145 C 1.3777(13) 0.86300(19) 0.2510(14) 0.072(2) Uani 1 1 d .
H145 H 1.4417 0.8678 0.2301 0.086 Uiso 1 1 calc R
C146 C 1.6537(13) 0.7753(3) 0.001(2) 0.133(10) Uani 1 1 d .
H14A H 1.6985 0.7678 0.0672 0.199 Uiso 1 1 calc R
H14B H 1.6955 0.7759 -0.0559 0.199 Uiso 1 1 calc R
H14C H 1.5799 0.7688 -0.0322 0.199 Uiso 1 1 calc R
C147 C 1.0725(17) 0.7733(3) 0.4835(14) 0.098(4) Uani 1 1 d .
H14D H 1.1460 0.7705 0.4682 0.118 Uiso 1 1 calc R
H14E H 1.0163 0.7631 0.4460 0.118 Uiso 1 1 calc R
C148 C 1.0633(17) 0.8051(2) 0.5540(14) 0.098(4) Uani 1 1 d D
C149 C 1.0880(18) 0.7740(3) 0.6138(14) 0.098(4) Uani 1 1 d .
H14F H 1.1703 0.7742 0.6565 0.118 Uiso 1 1 calc R
H14G H 1.0528 0.7622 0.6373 0.118 Uiso 1 1 calc R
C150 C 1.1760(10) 0.81513(18) 0.5891(10) 0.041(3) Uani 1 1 d .
H15A H 1.1901 0.8214 0.5227 0.062 Uiso 1 1 calc R
H15B H 1.2360 0.8054 0.6213 0.062 Uiso 1 1 calc R
H15C H 1.1762 0.8252 0.6465 0.062 Uiso 1 1 calc R
C151 C 1.0268(10) 0.79388(19) 0.6410(10) 0.040(3) Uani 1 1 d .
C152 C 0.961(2) 0.8221(4) 0.510(3) 0.26(2) Uani 1 1 d D
H15D H 0.8861 0.8156 0.4861 0.395 Uiso 1 1 calc R
H15E H 0.9729 0.8294 0.4452 0.395 Uiso 1 1 calc R
H15F H 0.9638 0.8313 0.5719 0.395 Uiso 1 1 calc R
C153 C 1.0700(11) 0.80201(19) 0.7595(12) 0.043(3) Uani 1 1 d .
C154 C 0.4596(10) 0.65613(19) 0.4456(12) 0.052(4) Uani 1 1 d .
H15G H 0.4307 0.6683 0.4019 0.062 Uiso 1 1 calc R
H15H H 0.4426 0.6569 0.5194 0.062 Uiso 1 1 calc R
C155 C 0.4010(19) 0.7393(3) -0.0095(14) 0.107(4) Uani 1 1 d .
H15I H 0.4044 0.7523 -0.0449 0.128 Uiso 1 1 calc R
H15J H 0.4776 0.7331 0.0111 0.128 Uiso 1 1 calc R
C156 C 0.3868(18) 0.6942(3) 0.0205(14) 0.107(4) Uani 1 1 d .
H150 H 0.3845 0.6875 -0.0509 0.160 Uiso 1 1 calc R
H151 H 0.3725 0.6846 0.0741 0.160 Uiso 1 1 calc R
H152 H 0.4621 0.7002 0.0531 0.160 Uiso 1 1 calc R
C157 C 0.1744(18) 0.6989(3) -0.0546(14) 0.107(4) Uani 1 1 d .
H153 H 0.1121 0.7086 -0.0721 0.160 Uiso 1 1 calc R
H154 H 0.1633 0.6894 0.0013 0.160 Uiso 1 1 calc R
H155 H 0.1748 0.6919 -0.1243 0.160 Uiso 1 1 calc R
C158 C 0.2099(18) 0.7381(3) -0.1378(14) 0.107(4) Uani 1 1 d .
H156 H 0.2277 0.7473 -0.1917 0.160 Uiso 1 1 calc R
H157 H 0.1941 0.7455 -0.0757 0.160 Uiso 1 1 calc R
H158 H 0.1426 0.7303 -0.1770 0.160 Uiso 1 1 calc R
C159 C 0.8237(10) 0.7115(3) -0.6214(11) 0.092(7) Uani 1 1 d .
H15P H 0.8548 0.6987 -0.6367 0.111 Uiso 1 1 calc R
H15Q H 0.8252 0.7208 -0.6832 0.111 Uiso 1 1 calc R
C160 C 0.6736(11) 0.74166(19) -0.5232(15) 0.071(5) Uani 1 1 d .
H16A H 0.6762 0.7476 -0.4499 0.107 Uiso 1 1 calc R
H16B H 0.5974 0.7436 -0.5769 0.107 Uiso 1 1 calc R
H16C H 0.7309 0.7480 -0.5531 0.107 Uiso 1 1 calc R
C161 C 0.9305(10) 0.65412(16) -0.1421(10) 0.039(3) Uani 1 1 d .
H16D H 0.8530 0.6500 -0.1851 0.059 Uiso 1 1 calc R
H16E H 0.9603 0.6633 -0.1880 0.059 Uiso 1 1 calc R
H16F H 0.9285 0.6607 -0.0716 0.059 Uiso 1 1 calc R
C162 C 1.1137(11) 0.61316(19) -0.2197(10) 0.048(2) Uani 1 1 d .
H16G H 1.1712 0.6233 -0.2178 0.072 Uiso 1 1 calc R
H16H H 1.1042 0.6048 -0.2869 0.072 Uiso 1 1 calc R
H16I H 1.1389 0.6050 -0.1509 0.072 Uiso 1 1 calc R
C163 C 0.1631(10) 0.57985(17) 0.1777(12) 0.053(4) Uani 1 1 d .
H16J H 0.1022 0.5841 0.2095 0.080 Uiso 1 1 calc R
H16K H 0.1552 0.5868 0.1060 0.080 Uiso 1 1 calc R
H16L H 0.2376 0.5829 0.2317 0.080 Uiso 1 1 calc R
C164 C 0.6636(10) 0.5370(2) -0.2556(10) 0.053(4) Uani 1 1 d .
H16M H 0.6545 0.5228 -0.2425 0.064 Uiso 1 1 calc R
H16N H 0.7340 0.5418 -0.1990 0.064 Uiso 1 1 calc R
C165 C 0.5275(12) 0.5507(2) -0.5609(10) 0.059(4) Uani 1 1 d .
C166 C 0.6154(13) 0.5762(2) -0.4240(11) 0.070(5) Uani 1 1 d .
H160 H 0.6421 0.5800 -0.3436 0.106 Uiso 1 1 calc R
H161 H 0.5528 0.5850 -0.4643 0.106 Uiso 1 1 calc R
H162 H 0.6785 0.5774 -0.4576 0.106 Uiso 1 1 calc R
C167 C 0.6684(10) 0.5406(3) -0.3759(9) 0.073(6) Uani 1 1 d .
H163 H 0.6590 0.5280 -0.4183 0.087 Uiso 1 1 calc R
H164 H 0.7434 0.5464 -0.3739 0.087 Uiso 1 1 calc R
C168 C 0.3953(10) 0.5673(2) -0.3871(10) 0.048(4) Uani 1 1 d .
H16P H 0.4351 0.5798 -0.3623 0.071 Uiso 1 1 calc R
H16Q H 0.3429 0.5646 -0.3420 0.071 Uiso 1 1 calc R
H16R H 0.3518 0.5682 -0.4678 0.071 Uiso 1 1 calc R
C169 C 0.4218(11) 0.5317(2) -0.4090(11) 0.054(4) Uani 1 1 d .
H16S H 0.4801 0.5214 -0.3989 0.081 Uiso 1 1 calc R
H16T H 0.3775 0.5325 -0.4895 0.081 Uiso 1 1 calc R
H16U H 0.3706 0.5285 -0.3634 0.081 Uiso 1 1 calc R
C170 C 1.0946(14) 0.4868(3) 0.3174(18) 0.110(4) Uani 1 1 d .
H17A H 1.0290 0.4947 0.3223 0.166 Uiso 1 1 calc R
H17B H 1.0712 0.4781 0.2508 0.166 Uiso 1 1 calc R
H17C H 1.1555 0.4956 0.3100 0.166 Uiso 1 1 calc R
C171 C 1.1584(12) 0.4872(2) 0.5285(15) 0.083(6) Uani 1 1 d .
H17D H 1.0877 0.4944 0.5239 0.124 Uiso 1 1 calc R
H17E H 1.2195 0.4966 0.5299 0.124 Uiso 1 1 calc R
H17F H 1.1801 0.4792 0.5980 0.124 Uiso 1 1 calc R
C172 C 1.1295(14) 0.4431(3) 0.5212(19) 0.110(4) Uani 1 1 d .
H17G H 1.0958 0.4297 0.5159 0.133 Uiso 1 1 calc R
H17H H 1.1431 0.4481 0.5998 0.133 Uiso 1 1 calc R
C173 C 1.2424(11) 0.44281(19) 0.4874(13) 0.058(4) Uani 1 1 d .
H17I H 1.3094 0.4424 0.5561 0.069 Uiso 1 1 calc R
H17J H 1.2449 0.4311 0.4401 0.069 Uiso 1 1 calc R
C174 C 1.0056(14) 0.4467(3) 0.3225(18) 0.110(4) Uani 1 1 d .
H174 H 1.0697 0.4420 0.2971 0.166 Uiso 1 1 calc R
H175 H 0.9589 0.4558 0.2658 0.166 Uiso 1 1 calc R
H170 H 0.9587 0.4355 0.3318 0.166 Uiso 1 1 calc R
C175 C 0.5231(13) 0.4772(3) 0.9540(12) 0.094(6) Uani 1 1 d .
H171 H 0.4519 0.4703 0.9546 0.112 Uiso 1 1 calc R
H176 H 0.5243 0.4904 0.9890 0.112 Uiso 1 1 calc R
C176 C 0.5916(14) 0.4457(2) 0.7931(12) 0.073(5) Uani 1 1 d .
H172 H 0.5574 0.4407 0.8504 0.110 Uiso 1 1 calc R
H17K H 0.6572 0.4375 0.7924 0.110 Uiso 1 1 calc R
H17L H 0.5347 0.4453 0.7180 0.110 Uiso 1 1 calc R
C177 C 0.1385(16) 0.4082(2) 0.7842(14) 0.091(6) Uani 1 1 d .
H17M H 0.1081 0.4144 0.7095 0.137 Uiso 1 1 calc R
H173 H 0.2028 0.4159 0.8308 0.137 Uiso 1 1 calc R
H17O H 0.0785 0.4075 0.8221 0.137 Uiso 1 1 calc R
C179 C 0.5831(16) 0.4096(4) 0.151(2) 0.137(4) Uani 1 1 d .
H17P H 0.6434 0.4140 0.1185 0.205 Uiso 1 1 calc R
H17Q H 0.5949 0.4156 0.2257 0.205 Uiso 1 1 calc R
H17R H 0.5084 0.4135 0.1002 0.205 Uiso 1 1 calc R
C180 C 0.7056(18) 0.3812(4) 0.222(2) 0.137(4) Uani 1 1 d D
C181 C 0.7884(17) 0.3896(4) 0.164(2) 0.137(4) Uani 1 1 d .
H181 H 0.7878 0.4044 0.1597 0.164 Uiso 1 1 calc R
C182 C 0.7325(11) 0.3669(2) 0.3109(13) 0.065(5) Uani 1 1 d .
H18A H 0.8157 0.3655 0.3404 0.098 Uiso 1 1 calc R
H18B H 0.6984 0.3542 0.2812 0.098 Uiso 1 1 calc R
H18C H 0.7020 0.3713 0.3722 0.098 Uiso 1 1 calc R
C184 C 0.9032(10) 0.3809(2) 0.2056(10) 0.040(3) Uani 1 1 d .
C185 C 0.9019(15) 0.7898(4) 0.6101(19) 0.137(4) Uani 1 1 d .
H18D H 0.8849 0.7824 0.6716 0.205 Uiso 1 1 calc R
H18E H 0.8787 0.7820 0.5398 0.205 Uiso 1 1 calc R
H18F H 0.8598 0.8023 0.5986 0.205 Uiso 1 1 calc R
C188 C 0.7387(16) 0.4009(3) 0.308(2) 0.137(4) Uani 1 1 d D
H18G H 0.7214 0.4130 0.2620 0.205 Uiso 1 1 calc R
H18H H 0.8203 0.4006 0.3495 0.205 Uiso 1 1 calc R
H18I H 0.6937 0.4007 0.3617 0.205 Uiso 1 1 calc R
C190 C 0.6127(16) 0.3714(4) 0.062(2) 0.137(4) Uani 1 1 d .
H19A H 0.6202 0.3577 0.0916 0.164 Uiso 1 1 calc R
H19B H 0.5510 0.3720 -0.0106 0.164 Uiso 1 1 calc R
C192 C 0.7255(16) 0.3790(4) 0.049(2) 0.137(4) Uani 1 1 d .
H19C H 0.7114 0.3883 -0.0152 0.164 Uiso 1 1 calc R
H19D H 0.7722 0.3679 0.0352 0.164 Uiso 1 1 calc R

loop_
_atom_site_aniso_label
_atom_site_aniso_U_11
_atom_site_aniso_U_22
_atom_site_aniso_U_33
_atom_site_aniso_U_23
_atom_site_aniso_U_13
_atom_site_aniso_U_12
Cd1 0.0194(4) 0.0218(4) 0.0241(4) 0.0038(3) 0.0085(3) -0.0017(3)
Cd2 0.0231(4) 0.0205(4) 0.0267(4) 0.0036(3) 0.0083(3) -0.0014(3)
Cd3 0.0197(4) 0.0217(4) 0.0241(4) 0.0032(3) 0.0068(3) -0.0008(3)
Cd4 0.0256(4) 0.0205(4) 0.0262(4) 0.0056(3) 0.0093(3) 0.0037(3)
Cd5 0.0206(4) 0.0205(4) 0.0245(4) 0.0048(3) 0.0070(3) -0.0012(3)
Cd6 0.0245(4) 0.0208(4) 0.0260(4) -0.0044(3) 0.0092(3) -0.0047(3)
O1 0.020(4) 0.053(5) 0.023(4) -0.004(4) 0.006(3) 0.000(4)
O1W 0.034(5) 0.053(5) 0.040(5) -0.002(4) 0.004(4) -0.009(4)
O2 0.021(4) 0.033(4) 0.034(4) -0.001(3) 0.011(3) -0.002(3)
O2W 0.027(5) 0.063(6) 0.030(5) 0.014(4) -0.003(4) 0.003(4)
O3 0.021(4) 0.048(5) 0.022(4) 0.007(3) 0.010(3) 0.003(3)
O3W 0.032(5) 0.068(6) 0.025(4) 0.011(4) -0.006(4) -0.002(4)
O4 0.027(4) 0.043(5) 0.022(4) 0.007(4) 0.006(3) 0.000(4)
O4W 0.064(14) 0.13(2) 0.067(15) -0.027(14) 0.032(12) -0.018(14)
O5 0.045(5) 0.036(5) 0.026(4) -0.006(3) 0.016(4) -0.007(4)
O6 0.021(4) 0.048(5) 0.025(4) 0.003(4) 0.006(3) -0.007(4)
O7 0.026(4) 0.033(4) 0.027(4) 0.002(3) 0.010(3) 0.001(3)
O8 0.024(4) 0.037(4) 0.023(4) -0.001(3) 0.009(3) -0.003(3)
O9 0.018(4) 0.051(5) 0.019(4) -0.011(4) 0.006(3) -0.004(4)
O10 0.032(5) 0.044(5) 0.037(5) 0.002(4) 0.012(4) -0.002(4)
O11 0.033(5) 0.049(5) 0.042(5) -0.003(4) 0.018(4) -0.008(4)
O12 0.024(4) 0.045(5) 0.035(5) 0.001(4) 0.017(4) -0.007(4)
O13 0.018(4) 0.048(5) 0.028(4) -0.001(4) 0.009(3) 0.003(3)
O14 0.027(4) 0.040(4) 0.021(4) 0.008(3) 0.008(3) -0.002(4)
O15 0.040(5) 0.055(5) 0.032(5) 0.010(4) 0.013(4) 0.012(4)
O16 0.036(5) 0.023(4) 0.031(4) 0.009(3) 0.014(4) 0.008(3)
O17 0.025(4) 0.038(5) 0.031(4) 0.015(3) 0.019(3) 0.010(3)
O18 0.018(4) 0.047(5) 0.031(5) 0.003(4) 0.007(3) -0.005(4)
O19 0.024(4) 0.053(5) 0.032(5) 0.014(4) 0.000(4) 0.003(4)
O20 0.020(4) 0.049(5) 0.024(4) 0.007(4) 0.001(3) -0.005(4)
O21 0.028(5) 0.053(5) 0.034(5) 0.018(4) 0.009(4) -0.001(4)
O22 0.024(4) 0.031(4) 0.019(4) -0.003(3) 0.008(3) -0.007(3)
O23 0.018(4) 0.029(4) 0.033(4) -0.001(3) 0.010(3) 0.003(3)
O24 0.016(4) 0.053(5) 0.025(4) -0.012(4) -0.003(3) 0.005(4)
O25 0.021(4) 0.036(5) 0.039(5) -0.002(4) 0.002(3) -0.004(3)
O26 0.023(4) 0.025(4) 0.042(5) -0.001(3) 0.014(4) -0.012(3)
O27 0.027(4) 0.042(5) 0.034(5) 0.001(4) -0.001(4) -0.017(4)
O28 0.017(4) 0.038(4) 0.023(4) -0.009(3) 0.002(3) -0.003(3)
O29 0.018(4) 0.042(5) 0.034(5) 0.004(4) 0.008(3) -0.002(3)
O30 0.015(4) 0.041(5) 0.031(4) 0.003(3) 0.005(3) 0.001(3)
O31 0.018(4) 0.066(6) 0.035(5) 0.017(4) -0.005(4) -0.009(4)
O32 0.033(5) 0.132(9) 0.033(5) 0.029(6) -0.007(4) -0.025(6)
O33 0.052(6) 0.093(8) 0.035(6) 0.024(5) 0.004(5) -0.010(6)
O34 0.062(7) 0.130(10) 0.033(6) 0.034(6) -0.009(5) -0.041(7)
O35 0.025(5) 0.105(8) 0.039(6) 0.010(5) -0.001(4) -0.010(5)
O36 0.037(5) 0.092(8) 0.030(5) 0.014(5) 0.008(4) -0.015(5)
O37 0.065(7) 0.066(6) 0.028(5) -0.002(5) -0.011(5) 0.029(5)
O38 0.110(10) 0.137(11) 0.033(6) 0.009(6) 0.022(6) 0.081(8)
O39 0.033(4) 0.143(8) 0.085(6) -0.066(5) 0.002(4) 0.012(5)
O40 0.033(4) 0.143(8) 0.085(6) -0.066(5) 0.002(4) 0.012(5)
O41 0.024(5) 0.039(5) 0.047(6) -0.005(4) -0.006(4) 0.001(4)
O42 0.024(5) 0.070(7) 0.165(12) -0.040(7) 0.008(6) 0.000(5)
O43 0.048(6) 0.062(6) 0.033(5) 0.022(4) 0.014(4) 0.004(5)
O44 0.032(5) 0.113(9) 0.041(6) 0.027(6) 0.011(4) 0.000(5)
O45 0.027(4) 0.073(6) 0.030(4) 0.012(4) 0.008(4) -0.013(4)
O46 0.028(5) 0.114(9) 0.040(5) 0.023(5) 0.003(4) 0.014(5)
O47 0.080(6) 0.147(8) 0.036(4) -0.012(5) -0.005(4) 0.073(6)
O48 0.080(6) 0.147(8) 0.036(4) -0.012(5) -0.005(4) 0.073(6)
O49 0.029(5) 0.069(6) 0.054(6) -0.021(5) 0.006(4) -0.001(4)
O50 0.093(8) 0.105(9) 0.024(5) 0.013(5) 0.022(5) 0.041(7)
O51 0.032(5) 0.062(6) 0.038(5) -0.018(4) -0.007(4) -0.003(4)
O52 0.030(5) 0.095(8) 0.105(9) -0.042(7) 0.023(6) 0.017(5)
O53 0.023(5) 0.100(8) 0.057(6) 0.011(6) 0.014(4) -0.008(5)
O54 0.033(6) 0.101(9) 0.073(7) 0.035(6) -0.002(5) -0.019(5)
N1 0.028(5) 0.017(4) 0.030(5) 0.014(4) 0.000(4) -0.005(4)
N2 0.026(5) 0.022(5) 0.027(5) 0.010(4) 0.007(4) 0.001(4)
N3 0.023(5) 0.021(4) 0.023(5) 0.007(4) 0.012(4) 0.000(4)
N4 0.025(5) 0.030(5) 0.056(6) -0.021(5) 0.021(5) -0.011(4)
N5 0.044(6) 0.015(5) 0.030(5) -0.001(4) 0.018(5) 0.002(4)
N6 0.022(5) 0.017(5) 0.040(6) 0.008(4) -0.010(4) -0.004(4)
N7 0.023(5) 0.021(5) 0.028(5) 0.002(4) 0.012(4) -0.001(4)
N8 0.019(5) 0.023(5) 0.041(6) 0.017(4) -0.001(4) -0.010(4)
N9 0.028(5) 0.016(4) 0.020(5) 0.006(3) -0.002(4) -0.004(4)
N10 0.022(4) 0.015(3) 0.038(4) 0.001(3) 0.002(3) -0.006(3)
N11 0.022(4) 0.015(3) 0.038(4) 0.001(3) 0.002(3) -0.006(3)
N12 0.027(5) 0.032(5) 0.021(5) -0.008(4) 0.003(4) -0.012(4)
N13 0.024(5) 0.036(5) 0.027(5) 0.005(4) 0.008(4) -0.002(4)
N14 0.032(6) 0.021(5) 0.041(6) 0.001(4) 0.016(5) 0.004(4)
N15 0.060(7) 0.020(5) 0.031(6) 0.004(4) -0.003(5) -0.015(5)
N16 0.063(3) 0.025(2) 0.066(3) -0.010(2) 0.003(2) -0.009(2)
N17 0.063(3) 0.025(2) 0.066(3) -0.010(2) 0.003(2) -0.009(2)
N18 0.022(5) 0.016(4) 0.033(5) -0.010(4) -0.004(4) 0.008(4)
C1 0.020(3) 0.027(3) 0.037(4) 0.008(3) 0.006(3) 0.002(3)
C2 0.020(3) 0.027(3) 0.037(4) 0.008(3) 0.006(3) 0.002(3)
C3 0.020(3) 0.027(3) 0.037(4) 0.008(3) 0.006(3) 0.002(3)
C4 0.026(6) 0.020(5) 0.026(6) 0.008(4) 0.006(5) 0.006(4)
C5 0.022(6) 0.016(5) 0.026(6) 0.008(4) 0.007(5) 0.004(4)
C6 0.023(6) 0.012(5) 0.027(6) 0.005(4) 0.002(5) 0.001(4)
C7 0.025(6) 0.012(5) 0.039(7) 0.010(5) 0.009(5) -0.005(4)
C8 0.013(5) 0.021(5) 0.029(6) 0.005(4) 0.002(4) 0.004(4)
C9 0.035(7) 0.021(6) 0.026(6) 0.012(5) 0.009(5) -0.005(5)
C10 0.023(6) 0.026(6) 0.024(6) 0.009(5) 0.007(5) 0.003(5)
C11 0.039(7) 0.008(5) 0.024(6) -0.004(4) 0.008(5) -0.005(4)
C12 0.042(7) 0.023(6) 0.034(7) 0.007(5) 0.005(6) -0.018(5)
C13 0.016(6) 0.042(7) 0.026(6) 0.000(5) -0.003(5) 0.001(5)
C14 0.014(6) 0.021(6) 0.050(7) 0.002(5) 0.006(5) -0.003(4)
C15 0.028(6) 0.017(5) 0.037(7) 0.002(5) 0.002(5) -0.003(5)
C16 0.040(7) 0.029(6) 0.017(6) 0.004(5) -0.001(5) 0.011(6)
C17 0.028(6) 0.024(6) 0.021(6) 0.006(4) -0.007(5) -0.011(5)
C18 0.037(7) 0.011(5) 0.026(6) 0.006(4) 0.005(5) -0.001(4)
C19 0.032(6) 0.023(6) 0.027(6) 0.009(5) 0.009(5) -0.002(5)
C20 0.029(7) 0.043(7) 0.030(7) 0.009(5) 0.003(5) 0.005(5)
C21 0.009(5) 0.035(6) 0.031(6) 0.010(5) -0.004(4) -0.005(4)
C22 0.026(6) 0.032(6) 0.033(6) 0.003(5) 0.007(5) 0.000(5)
C23 0.020(6) 0.031(6) 0.047(7) 0.023(5) 0.007(5) -0.013(5)
C24 0.026(7) 0.026(6) 0.053(8) 0.029(5) -0.006(6) -0.015(5)
C25 0.010(6) 0.051(8) 0.061(9) 0.013(6) -0.007(6) 0.000(5)
C26 0.024(6) 0.030(6) 0.028(6) 0.000(5) 0.000(5) -0.010(5)
C27 0.019(6) 0.042(7) 0.061(9) 0.025(6) 0.004(6) 0.005(5)
C28 0.018(6) 0.023(6) 0.044(7) 0.005(5) -0.004(5) -0.001(5)
C29 0.014(5) 0.025(6) 0.027(6) 0.010(5) -0.005(4) 0.000(4)
C30 0.022(7) 0.026(7) 0.086(10) 0.022(6) -0.008(7) -0.012(5)
C32 0.024(6) 0.020(6) 0.023(6) 0.005(4) 0.004(5) 0.002(4)
C33 0.023(6) 0.026(6) 0.019(6) 0.003(4) -0.001(5) 0.001(5)
C34 0.034(7) 0.032(6) 0.016(6) 0.003(5) 0.002(5) 0.002(5)
C35 0.040(7) 0.022(6) 0.036(7) 0.005(5) 0.013(6) 0.000(5)
C36 0.039(7) 0.019(6) 0.040(7) -0.006(5) -0.009(6) -0.004(5)
C37 0.045(7) 0.023(6) 0.016(6) -0.003(4) 0.012(5) -0.013(5)
C38 0.023(6) 0.019(6) 0.030(6) 0.006(4) -0.007(5) -0.018(4)
C39 0.024(6) 0.026(6) 0.030(6) 0.009(5) -0.006(5) 0.005(5)
C40 0.028(6) 0.020(6) 0.041(7) 0.004(5) 0.002(5) -0.005(5)
C41 0.025(6) 0.026(6) 0.034(7) 0.012(5) -0.007(5) 0.005(5)
C42 0.027(6) 0.075(9) 0.024(6) -0.020(6) 0.012(5) -0.010(6)
C43 0.016(6) 0.044(7) 0.041(7) -0.009(6) 0.012(5) -0.004(5)
C44 0.025(6) 0.045(7) 0.035(7) 0.004(5) 0.009(5) 0.004(5)
C45 0.020(6) 0.025(6) 0.028(6) 0.003(5) 0.010(5) 0.002(5)
C46 0.032(7) 0.042(7) 0.048(8) -0.007(6) 0.024(6) -0.011(6)
C47 0.021(6) 0.018(5) 0.018(5) -0.004(4) 0.001(4) -0.002(4)
C48 0.017(6) 0.016(5) 0.039(7) -0.009(5) -0.002(5) 0.003(4)
C49 0.026(6) 0.029(6) 0.030(6) -0.001(5) 0.009(5) 0.004(5)
C50 0.063(3) 0.025(2) 0.066(3) -0.010(2) 0.003(2) -0.009(2)
C51 0.046(7) 0.028(6) 0.019(6) -0.008(5) -0.003(5) -0.006(5)
C52 0.050(8) 0.027(6) 0.032(7) 0.007(5) 0.002(6) 0.001(6)
C53 0.038(5) 0.029(4) 0.029(5) 0.014(4) 0.014(4) 0.009(4)
C54 0.038(5) 0.029(4) 0.029(5) 0.014(4) 0.014(4) 0.009(4)
C55 0.052(8) 0.025(6) 0.031(7) 0.009(5) 0.003(6) 0.006(6)
C56 0.025(6) 0.014(5) 0.035(7) -0.009(5) 0.013(5) -0.008(4)
C57 0.025(7) 0.028(6) 0.039(7) 0.016(5) 0.007(6) 0.010(5)
C58 0.035(7) 0.030(6) 0.031(7) -0.019(5) 0.021(6) -0.016(5)
C59 0.032(7) 0.024(6) 0.020(6) 0.009(4) 0.014(5) 0.004(5)
C60 0.011(5) 0.015(5) 0.037(7) 0.004(4) 0.013(5) -0.006(4)
C61 0.035(7) 0.022(6) 0.023(6) -0.001(5) 0.009(5) -0.003(5)
C62 0.069(5) 0.039(4) 0.113(6) -0.032(4) 0.037(5) -0.013(3)
C63 0.069(5) 0.039(4) 0.113(6) -0.032(4) 0.037(5) -0.013(3)
C64 0.069(5) 0.039(4) 0.113(6) -0.032(4) 0.037(5) -0.013(3)
C65 0.069(5) 0.039(4) 0.113(6) -0.032(4) 0.037(5) -0.013(3)
C66 0.021(6) 0.023(6) 0.055(8) -0.002(5) 0.011(6) 0.001(5)
C67 0.026(6) 0.024(6) 0.018(5) 0.001(4) 0.002(5) 0.006(5)
C68 0.036(7) 0.031(6) 0.022(6) -0.013(5) 0.008(5) -0.009(5)
C69 0.019(6) 0.024(6) 0.072(9) 0.001(6) -0.003(6) 0.010(5)
C70 0.043(9) 0.045(8) 0.097(12) 0.029(8) 0.022(8) -0.005(7)
C71 0.018(6) 0.028(6) 0.044(7) 0.005(5) 0.003(5) -0.001(5)
C72 0.020(6) 0.036(6) 0.044(7) -0.008(5) 0.019(5) 0.000(5)
C73 0.023(6) 0.031(6) 0.051(8) -0.007(5) 0.011(6) 0.007(5)
C74 0.016(6) 0.064(8) 0.043(8) -0.025(6) 0.019(6) -0.020(6)
C77 0.024(7) 0.195(19) 0.027(7) -0.013(10) 0.007(6) -0.017(10)
C79 0.027(6) 0.041(7) 0.032(7) 0.010(6) 0.022(5) 0.002(6)
C80 0.019(6) 0.018(5) 0.027(6) -0.004(4) 0.010(5) 0.000(4)
C81 0.013(5) 0.022(6) 0.019(6) 0.011(4) -0.001(4) -0.004(4)
C82 0.019(6) 0.038(7) 0.038(7) 0.012(5) 0.009(5) -0.006(5)
C83 0.019(6) 0.033(6) 0.043(7) -0.002(5) 0.013(5) -0.001(5)
C84 0.029(8) 0.118(14) 0.099(13) -0.061(11) 0.028(8) -0.024(9)
C85 0.029(7) 0.055(9) 0.061(10) -0.016(7) 0.011(7) -0.011(7)
C88 0.049(9) 0.044(8) 0.043(8) 0.012(6) -0.003(6) 0.004(6)
C89 0.043(8) 0.042(7) 0.022(6) 0.015(5) 0.007(6) 0.011(6)
C90 0.040(8) 0.052(9) 0.046(8) 0.007(7) 0.013(7) 0.011(7)
C91 0.015(6) 0.047(8) 0.053(8) 0.026(6) 0.006(6) 0.011(5)
C92 0.031(7) 0.047(8) 0.040(8) -0.023(7) 0.013(6) 0.000(6)
C93 0.055(6) 0.052(6) 0.037(5) 0.005(4) 0.014(5) 0.023(5)
C94 0.037(8) 0.050(8) 0.059(9) 0.028(7) 0.024(7) 0.015(6)
C95 0.029(7) 0.035(7) 0.032(7) 0.016(5) -0.002(5) -0.014(5)
C96 0.026(6) 0.036(7) 0.029(6) -0.017(5) 0.019(5) -0.003(5)
C97 0.016(5) 0.019(5) 0.018(5) -0.004(4) 0.003(4) -0.004(4)
C98 0.021(6) 0.043(7) 0.038(7) -0.016(6) 0.009(5) 0.001(5)
C99 0.070(11) 0.151(16) 0.027(8) 0.027(9) 0.025(8) 0.046(12)
C100 0.025(6) 0.024(6) 0.026(6) 0.001(5) 0.010(5) -0.002(5)
C101 0.045(8) 0.031(6) 0.021(6) 0.003(5) 0.002(5) 0.001(6)
C102 0.034(8) 0.113(13) 0.031(7) 0.008(8) 0.016(6) 0.028(8)
C103 0.051(8) 0.043(7) 0.029(7) 0.008(5) 0.017(6) 0.027(6)
C104 0.060(10) 0.091(12) 0.056(10) 0.017(8) 0.029(8) 0.055(9)
C105 0.040(8) 0.076(10) 0.032(7) 0.004(7) 0.019(6) 0.022(7)
C106 0.089(12) 0.046(8) 0.033(8) -0.012(6) 0.001(7) -0.011(8)
C107 0.033(8) 0.091(11) 0.031(7) 0.018(7) 0.015(6) 0.036(8)
C108 0.035(8) 0.151(16) 0.028(8) 0.004(9) 0.009(6) -0.002(9)
C109 0.095(12) 0.049(8) 0.041(8) -0.028(7) 0.035(8) -0.040(8)
C110 0.030(8) 0.076(10) 0.071(10) -0.037(8) 0.014(7) -0.025(7)
C111 0.028(8) 0.24(2) 0.023(7) -0.013(11) 0.019(6) -0.005(11)
C112 0.063(3) 0.025(2) 0.066(3) -0.010(2) 0.003(2) -0.009(2)
C113 0.032(7) 0.043(7) 0.035(7) -0.008(6) 0.011(6) 0.008(6)
C114 0.047(8) 0.041(8) 0.071(10) 0.013(7) 0.032(7) 0.015(6)
C115 0.014(6) 0.050(7) 0.021(6) -0.006(5) 0.002(5) -0.007(5)
C116 0.019(6) 0.049(8) 0.027(7) 0.008(6) 0.004(5) 0.004(5)
C117 0.018(6) 0.115(12) 0.025(7) 0.009(7) 0.013(5) 0.010(7)
C118 0.005(5) 0.050(7) 0.039(7) -0.008(6) 0.003(5) -0.003(5)
C119 0.028(7) 0.062(9) 0.024(7) -0.008(6) 0.005(5) 0.001(6)
C120 0.025(6) 0.050(8) 0.027(6) 0.004(5) 0.011(5) -0.003(5)
C121 0.016(6) 0.052(7) 0.013(5) -0.003(5) 0.011(4) -0.002(5)
C122 0.036(8) 0.086(11) 0.027(7) 0.013(7) 0.012(6) -0.006(7)
C123 0.025(6) 0.028(6) 0.048(7) 0.007(6) 0.018(6) 0.005(5)
C124 0.028(7) 0.087(10) 0.037(8) 0.010(7) 0.013(6) -0.007(7)
C125 0.021(6) 0.055(8) 0.040(7) -0.012(6) 0.011(5) -0.007(5)
C126 0.021(6) 0.044(7) 0.050(8) 0.011(6) 0.002(6) 0.002(5)
C127 0.037(7) 0.016(5) 0.018(6) 0.003(4) 0.001(5) -0.002(5)
C128 0.036(7) 0.016(5) 0.018(5) -0.002(4) 0.005(5) 0.013(5)
C129 0.038(7) 0.044(8) 0.035(7) 0.003(5) 0.020(6) 0.001(6)
C130 0.055(8) 0.035(7) 0.017(6) -0.003(5) 0.002(6) -0.005(6)
C131 0.047(8) 0.053(8) 0.011(6) -0.006(5) 0.010(5) 0.012(6)
C132 0.031(7) 0.053(8) 0.029(7) 0.005(6) 0.005(5) -0.008(6)
C133 0.077(10) 0.025(6) 0.036(7) -0.007(5) 0.008(7) -0.002(6)
C134 0.028(7) 0.063(9) 0.025(6) 0.010(6) 0.013(6) 0.016(6)
C135 0.055(8) 0.043(7) 0.027(7) 0.007(6) 0.025(6) 0.021(6)
C136 0.054(8) 0.046(8) 0.035(7) -0.014(6) 0.019(6) -0.016(7)
C137 0.026(6) 0.046(7) 0.019(6) -0.007(5) 0.003(5) -0.005(5)
C138 0.046(8) 0.033(7) 0.025(6) -0.008(5) 0.012(6) 0.006(6)
C139 0.087(11) 0.030(7) 0.038(8) -0.011(6) 0.024(7) -0.005(7)
C140 0.063(3) 0.025(2) 0.066(3) -0.010(2) 0.003(2) -0.009(2)
C141 0.063(3) 0.025(2) 0.066(3) -0.010(2) 0.003(2) -0.009(2)
C142 0.063(3) 0.025(2) 0.066(3) -0.010(2) 0.003(2) -0.009(2)
C143 0.063(3) 0.025(2) 0.066(3) -0.010(2) 0.003(2) -0.009(2)
C144 0.042(8) 0.013(6) 0.066(9) -0.011(6) -0.021(7) -0.002(5)
C145 0.069(5) 0.039(4) 0.113(6) -0.032(4) 0.037(5) -0.013(3)
C146 0.049(11) 0.113(15) 0.26(3) -0.121(17) 0.085(15) -0.029(10)
C147 0.158(11) 0.087(8) 0.076(7) -0.022(6) 0.076(8) -0.029(8)
C148 0.158(11) 0.087(8) 0.076(7) -0.022(6) 0.076(8) -0.029(8)
C149 0.158(11) 0.087(8) 0.076(7) -0.022(6) 0.076(8) -0.029(8)
C150 0.039(7) 0.058(8) 0.030(7) -0.002(6) 0.015(6) -0.023(6)
C151 0.031(7) 0.061(8) 0.030(7) 0.002(6) 0.014(6) 0.002(6)
C152 0.23(3) 0.33(4) 0.31(4) 0.29(4) 0.20(3) 0.24(3)
C153 0.033(8) 0.049(8) 0.057(9) -0.001(7) 0.030(7) -0.012(6)
C154 0.027(7) 0.059(9) 0.072(10) -0.039(7) 0.020(7) -0.010(6)
C155 0.180(11) 0.087(7) 0.065(6) -0.008(5) 0.055(7) 0.008(7)
C156 0.180(11) 0.087(7) 0.065(6) -0.008(5) 0.055(7) 0.008(7)
C157 0.180(11) 0.087(7) 0.065(6) -0.008(5) 0.055(7) 0.008(7)
C158 0.180(11) 0.087(7) 0.065(6) -0.008(5) 0.055(7) 0.008(7)
C159 0.015(7) 0.23(2) 0.036(8) 0.022(11) 0.012(6) 0.019(10)
C160 0.035(8) 0.051(9) 0.137(15) 0.052(9) 0.041(9) 0.012(7)
C161 0.047(8) 0.034(7) 0.035(7) -0.005(5) 0.010(6) 0.006(6)
C162 0.055(6) 0.052(6) 0.037(5) 0.005(4) 0.014(5) 0.023(5)
C163 0.027(7) 0.035(7) 0.092(11) -0.028(7) 0.009(7) 0.001(6)
C164 0.035(8) 0.103(12) 0.031(7) 0.009(7) 0.025(6) 0.015(8)
C165 0.054(9) 0.112(12) 0.017(7) -0.002(7) 0.020(6) 0.040(8)
C166 0.072(11) 0.109(14) 0.039(9) -0.006(8) 0.030(8) -0.032(10)
C167 0.023(7) 0.182(17) 0.010(6) 0.000(8) -0.001(5) 0.053(9)
C168 0.033(7) 0.075(10) 0.036(7) 0.023(7) 0.011(6) 0.021(7)
C169 0.047(9) 0.063(9) 0.047(9) -0.006(7) 0.007(7) 0.000(7)
C170 0.057(7) 0.120(9) 0.169(12) 0.050(9) 0.057(8) 0.047(7)
C171 0.043(9) 0.083(12) 0.140(16) -0.053(11) 0.055(10) -0.021(8)
C172 0.057(7) 0.120(9) 0.169(12) 0.050(9) 0.057(8) 0.047(7)
C173 0.040(8) 0.043(8) 0.093(12) 0.023(8) 0.023(8) 0.002(6)
C174 0.057(7) 0.120(9) 0.169(12) 0.050(9) 0.057(8) 0.047(7)
C175 0.045(10) 0.19(2) 0.052(10) 0.003(12) 0.026(8) 0.027(12)
C176 0.101(13) 0.079(11) 0.047(9) -0.018(8) 0.035(9) -0.056(10)
C177 0.137(17) 0.094(13) 0.071(12) 0.021(10) 0.074(12) 0.046(12)
C179 0.065(6) 0.205(11) 0.153(9) -0.023(7) 0.052(6) 0.002(6)
C180 0.065(6) 0.205(11) 0.153(9) -0.023(7) 0.052(6) 0.002(6)
C181 0.065(6) 0.205(11) 0.153(9) -0.023(7) 0.052(6) 0.002(6)
C182 0.046(9) 0.059(9) 0.087(12) 0.033(8) 0.015(8) 0.040(7)
C184 0.028(7) 0.066(9) 0.035(7) 0.009(6) 0.021(6) -0.004(6)
C185 0.065(6) 0.205(11) 0.153(9) -0.023(7) 0.052(6) 0.002(6)
C188 0.065(6) 0.205(11) 0.153(9) -0.023(7) 0.052(6) 0.002(6)
C190 0.065(6) 0.205(11) 0.153(9) -0.023(7) 0.052(6) 0.002(6)
C192 0.065(6) 0.205(11) 0.153(9) -0.023(7) 0.052(6) 0.002(6)

loop_
_atom_type_symbol
_atom_type_description
_atom_type_scat_dispersion_real
_atom_type_scat_dispersion_imag
_atom_type_scat_source
C C 0.0033 0.0016 'International Tables Vol C Tables 4.2.6.8 and 6.1.1.4'
H H 0.0000 0.0000 'International Tables Vol C Tables 4.2.6.8 and 6.1.1.4'
N N 0.0061 0.0033 'International Tables Vol C Tables 4.2.6.8 and 6.1.1.4'
O O 0.0106 0.0060 'International Tables Vol C Tables 4.2.6.8 and 6.1.1.4'
Cd Cd -0.8075 1.2024 'International Tables Vol C Tables 4.2.6.8 and 6.1.1.4'

loop_
_geom_angle_atom_site_label_1
_geom_angle_atom_site_label_2
_geom_angle_atom_site_label_3
_geom_angle
_geom_angle_site_symmetry_1
_geom_angle_site_symmetry_3
O15 Cd1 N7 95.7(3) . .
O15 Cd1 N10 96.1(3) . .
N7 Cd1 N10 167.0(3) . .
O15 Cd1 O13 83.4(3) . .
N7 Cd1 O13 84.7(3) . .
N10 Cd1 O13 91.2(3) . .
O15 Cd1 O3 80.8(3) . .
N7 Cd1 O3 102.7(3) . .
N10 Cd1 O3 84.6(3) . .
O13 Cd1 O3 163.1(2) . .
O15 Cd1 O14 134.8(3) . .
N7 Cd1 O14 92.2(3) . .
N10 Cd1 O14 83.4(3) . .
O13 Cd1 O14 141.7(3) . .
O3 Cd1 O14 54.1(2) . .
O15 Cd1 O8 137.6(3) . .
N7 Cd1 O8 82.7(3) . .
N10 Cd1 O8 84.9(3) . .
O13 Cd1 O8 54.2(2) . .
O3 Cd1 O8 141.1(2) . .
O14 Cd1 O8 87.5(2) . .
O15 Cd1 C61 108.4(3) . .
N7 Cd1 C61 103.0(3) . .
N10 Cd1 C61 78.4(3) . .
O13 Cd1 C61 164.9(3) . .
O3 Cd1 C61 27.8(3) . .
O14 Cd1 C61 27.0(3) . .
O8 Cd1 C61 113.3(3) . .
O15 Cd1 C60 110.7(3) . .
N7 Cd1 C60 81.1(3) . .
N10 Cd1 C60 89.6(3) . .
O13 Cd1 C60 27.4(3) . .
O3 Cd1 C60 167.6(3) . .
O14 Cd1 C60 114.5(3) . .
O8 Cd1 C60 27.0(3) . .
C61 Cd1 C60 140.1(3) . .
N3 Cd2 O19 92.6(3) . .
N3 Cd2 N18 172.4(3) . 2_746
O19 Cd2 N18 93.4(3) . 2_746
N3 Cd2 O20 96.0(3) . .
O19 Cd2 O20 133.5(3) . .
N18 Cd2 O20 83.2(3) 2_746 .
N3 Cd2 O17 83.8(3) . .
O19 Cd2 O17 84.7(3) . .
N18 Cd2 O17 92.1(3) 2_746 .
O20 Cd2 O17 141.6(2) . .
N3 Cd2 O21 85.5(3) . .
O19 Cd2 O21 138.7(3) . .
N18 Cd2 O21 86.9(3) 2_746 .
O20 Cd2 O21 87.5(3) . .
O17 Cd2 O21 54.1(2) . .
N3 Cd2 O18 101.4(3) . .
O19 Cd2 O18 80.3(3) . .
N18 Cd2 O18 84.2(3) 2_746 .
O20 Cd2 O18 53.3(2) . .
O17 Cd2 O18 164.2(2) . .
O21 Cd2 O18 140.5(2) . .
O24 Cd3 N9 96.7(3) . .
O24 Cd3 N14 97.4(3) . .
N9 Cd3 N14 165.5(3) . .
O24 Cd3 O22 135.7(2) . .
N9 Cd3 O22 89.9(3) . .
N14 Cd3 O22 82.1(3) . .
O24 Cd3 O11 83.7(3) . .
N9 Cd3 O11 88.0(3) . .
N14 Cd3 O11 90.5(3) . .
O22 Cd3 O11 140.4(2) . .
O24 Cd3 O12 137.0(2) . .
N9 Cd3 O12 82.5(3) . .
N14 Cd3 O12 85.0(3) . .
O22 Cd3 O12 87.2(2) . .
O11 Cd3 O12 53.4(2) . .
O24 Cd3 O23 83.3(2) . .
N9 Cd3 O23 102.0(3) . .
N14 Cd3 O23 82.8(3) . .
O22 Cd3 O23 52.6(2) . .
O11 Cd3 O23 164.4(3) . .
O12 Cd3 O23 139.2(2) . .
O25 Cd4 O1 84.7(3) . .
O25 Cd4 N16 88.8(3) . 2_645
O1 Cd4 N16 95.1(3) . 2_645
O25 Cd4 N5 92.7(3) . .
O1 Cd4 N5 90.8(3) . .
N16 Cd4 N5 174.0(4) 2_645 .
O25 Cd4 O7 138.6(2) . .
O1 Cd4 O7 136.7(2) . .
N16 Cd4 O7 89.0(3) 2_645 .
N5 Cd4 O7 86.1(3) . .
O25 Cd4 O6 85.0(3) . .
O1 Cd4 O6 168.3(2) . .
N16 Cd4 O6 90.0(3) 2_645 .
N5 Cd4 O6 84.4(3) . .
O7 Cd4 O6 53.6(2) . .
O25 Cd4 O2 137.1(2) . .
O1 Cd4 O2 53.3(2) . .
N16 Cd4 O2 86.9(3) 2_645 .
N5 Cd4 O2 96.0(3) . .
O7 Cd4 O2 84.0(2) . .
O6 Cd4 O2 137.6(2) . .
N13 Cd5 O29 101.5(3) . .
N13 Cd5 N2 170.4(3) . .
O29 Cd5 N2 87.9(3) . .
N13 Cd5 O27 86.3(3) . .
O29 Cd5 O27 134.6(3) . .
N2 Cd5 O27 85.6(3) . .
N13 Cd5 O28 87.6(3) . .
O29 Cd5 O28 132.2(2) . .
N2 Cd5 O28 87.5(3) . .
O27 Cd5 O28 92.4(3) . .
N13 Cd5 O26 96.0(3) . .
O29 Cd5 O26 54.5(2) . .
N2 Cd5 O26 87.8(3) . .
O27 Cd5 O26 80.3(3) . .
O28 Cd5 O26 171.6(2) . .
N13 Cd5 O30 82.2(3) . .
O29 Cd5 O30 81.7(2) . .
N2 Cd5 O30 101.4(3) . .
O27 Cd5 O30 143.6(2) . .
O28 Cd5 O30 52.9(2) . .
O26 Cd5 O30 135.1(2) . .
N13 Cd5 C79 101.2(3) . .
O29 Cd5 C79 27.0(3) . .
N2 Cd5 C79 86.2(3) . .
O27 Cd5 C79 107.6(3) . .
O28 Cd5 C79 158.5(3) . .
O26 Cd5 C79 27.5(3) . .
O30 Cd5 C79 108.5(3) . .
N4 Cd6 O16 88.2(3) . .
N4 Cd6 O9 94.6(3) . .
O16 Cd6 O9 85.3(2) . .
N4 Cd6 N12 175.6(3) . .
O16 Cd6 N12 93.0(3) . .
O9 Cd6 N12 89.7(3) . .
N4 Cd6 O4 90.1(3) . .
O16 Cd6 O4 84.6(2) . .
O9 Cd6 O4 168.8(2) . .
N12 Cd6 O4 85.8(3) . .
N4 Cd6 O5 89.6(3) . .
O16 Cd6 O5 138.5(3) . .
O9 Cd6 O5 136.1(3) . .
N12 Cd6 O5 86.7(3) . .
O4 Cd6 O5 53.9(2) . .
N4 Cd6 O10 87.4(3) . .
O16 Cd6 O10 138.4(2) . .
O9 Cd6 O10 54.0(2) . .
N12 Cd6 O10 94.5(3) . .
O4 Cd6 O10 136.6(2) . .
O5 Cd6 O10 82.8(3) . .
C53 O1 Cd4 97.0(6) . .
C53 O2 Cd4 90.4(7) . .
C61 O3 Cd1 90.5(6) . .
C56 O4 Cd6 92.5(6) . .
C56 O5 Cd6 92.2(6) . .
C57 O6 Cd4 93.0(7) . .
C57 O7 Cd4 93.2(7) . .
C60 O8 Cd1 90.6(6) . .
C58 O9 Cd6 95.6(6) . .
C58 O10 Cd6 89.0(7) . .
C59 O11 Cd3 91.7(6) . .
C59 O12 Cd3 92.8(6) . .
C60 O13 Cd1 94.1(6) . .
C61 O14 Cd1 90.8(6) . .
C112 O17 Cd2 93.1(8) . .
C100 O18 Cd2 90.9(6) . .
C100 O20 Cd2 94.7(6) . .
C112 O21 Cd2 91.7(8) . .
C81 O22 Cd3 95.4(6) . .
C81 O23 Cd3 89.9(6) . .
C79 O26 Cd5 88.1(6) . .
C127 O28 Cd5 95.6(6) . .
C79 O29 Cd5 96.4(6) . .
C127 O30 Cd5 90.7(6) . .
C92 O31 H31A 120.5 . .
C90 O34 H34A 113(10) . .
C116 O35 H35A 117.8 . .
C107 O37 H37A 117(9) . .
C119 O39 H39A 99(10) . .
C123 O41 H41A 101(8) . .
C134 O43 H43A 105(9) . .
C138 O46 H46D 117.4 . .
C165 O47 H47A 131.0 . .
C153 O50 H50A 137.7 . .
C184 O52 H52A 134.5 . .
C85 O53 H53A 131.5 . .
C1 N1 C2 127.0(9) . .
C1 N1 H1N 116.5 . .
C2 N1 H1N 116.5 . .
C8 N2 C7 118.2(8) . .
C8 N2 Cd5 121.5(7) . .
C7 N2 Cd5 119.1(6) . .
C9 N3 C10 118.5(9) . .
C9 N3 Cd2 123.5(6) . .
C10 N3 Cd2 117.7(7) . .
C62 N4 C65 116.6(11) . .
C62 N4 Cd6 123.5(8) . .
C65 N4 Cd6 119.8(8) . .
C14 N5 C15 116.2(9) . .
C14 N5 Cd4 123.0(7) . .
C15 N5 Cd4 119.8(7) . .
C16 N6 C11 127.5(9) . .
C16 N6 H6N 116.3 . .
C11 N6 H6N 116.3 . .
C19 N7 C20 117.5(9) . .
C19 N7 Cd1 121.2(7) . .
C20 N7 Cd1 121.2(7) . .
C22 N8 C26 133.7(9) . .
C22 N8 H8N 113.1 . .
C26 N8 H8N 113.1 . .
C25 N9 C23 115.9(8) . .
C25 N9 Cd3 124.8(7) . .
C23 N9 Cd3 118.8(6) . .
C30 N10 C29 115.2(9) . .
C30 N10 Cd1 121.1(7) . .
C29 N10 Cd1 121.7(7) . .
C33 N11 C32 128.1(9) . .
C33 N11 H11N 116.0 . .
C32 N11 H11N 116.0 . .
C37 N12 C36 117.1(9) . .
C37 N12 Cd6 122.1(7) . .
C36 N12 Cd6 119.7(7) . .
C41 N13 C40 116.8(9) . .
C41 N13 Cd5 120.6(7) . .
C40 N13 Cd5 122.2(7) . .
C48 N14 C52 114.5(9) . .
C48 N14 Cd3 123.5(7) . .
C52 N14 Cd3 119.0(7) . .
C49 N15 C50 125.8(10) . .
C49 N15 H15N 117.1 . .
C50 N15 H15N 117.1 . .
C140 N16 C143 113.7(11) . .
C140 N16 Cd4 133.7(10) . 2_655
C143 N16 Cd4 112.5(7) . 2_655
C66 N17 C64 125.3(12) . .
C66 N17 H17N 117.4 . .
C64 N17 H17N 117.4 . .
C68 N18 C69 115.4(9) . .
C68 N18 Cd2 124.0(7) . 2_756
C69 N18 Cd2 118.8(7) . 2_756
N1 C1 C3 124.9(10) . .
N1 C1 C4 117.9(9) . .
C3 C1 C4 117.1(10) . .
C5 C2 N1 125.1(10) . .
C5 C2 C6 117.8(10) . .
N1 C2 C6 117.0(9) . .
C1 C3 C8 119.9(10) . .
C1 C3 H3 120.0 . .
C8 C3 H3 120.0 . .
C1 C4 C7 119.7(9) . .
C1 C4 H4 120.1 . .
C7 C4 H4 120.1 . .
C10 C5 C2 119.3(10) . .
C10 C5 H5 120.4 . .
C2 C5 H5 120.4 . .
C9 C6 C2 117.2(10) . .
C9 C6 H6A 121.4 . .
C2 C6 H6A 121.4 . .
N2 C7 C4 121.4(9) . .
N2 C7 H7 119.3 . .
C4 C7 H7 119.3 . .
N2 C8 C3 123.5(9) . .
N2 C8 H8 118.2 . .
C3 C8 H8 118.2 . .
N3 C9 C6 124.0(9) . .
N3 C9 H9 118.0 . .
C6 C9 H9 118.0 . .
N3 C10 C5 123.2(10) . .
N3 C10 H10 118.4 . .
C5 C10 H10 118.4 . .
C12 C11 C13 116.0(9) . .
C12 C11 N6 124.4(9) . .
C13 C11 N6 119.5(10) . .
C11 C12 C15 119.1(10) . .
C11 C12 H12 120.4 . .
C15 C12 H12 120.4 . .
C14 C13 C11 122.7(10) . .
C14 C13 H13 118.7 . .
C11 C13 H13 118.7 . .
C13 C14 N5 122.8(10) . .
C13 C14 H14 118.6 . .
N5 C14 H14 118.6 . .
N5 C15 C12 123.3(10) . .
N5 C15 H15 118.4 . .
C12 C15 H15 118.4 . .
N6 C16 C18 123.8(9) . .
N6 C16 C17 120.0(9) . .
C18 C16 C17 115.9(10) . .
C20 C17 C16 121.2(10) . .
C20 C17 H17 119.4 . .
C16 C17 H17 119.4 . .
C19 C18 C16 119.3(10) . .
C19 C18 H18 120.3 . .
C16 C18 H18 120.3 . .
N7 C19 C18 125.1(10) . .
N7 C19 H19 117.5 . .
C18 C19 H19 117.5 . .
C17 C20 N7 120.8(10) . .
C17 C20 H20 119.6 . .
N7 C20 H20 119.6 . .
C23 C21 C22 120.4(9) . .
C23 C21 H21 119.8 . .
C22 C21 H21 119.8 . .
N8 C22 C24 128.0(10) . .
N8 C22 C21 117.9(9) . .
C24 C22 C21 114.0(9) . .
N9 C23 C21 124.7(9) . .
N9 C23 H23 117.7 . .
C21 C23 H23 117.7 . .
C25 C24 C22 121.1(10) . .
C25 C24 H24 119.5 . .
C22 C24 H24 119.5 . .
N9 C25 C24 123.8(10) . .
N9 C25 H25 118.1 . .
C24 C25 H25 118.1 . .
N8 C26 C28 118.2(10) . .
N8 C26 C27 126.2(10) . .
C28 C26 C27 115.6(10) . .
C30 C27 C26 119.5(11) . .
C30 C27 H27 120.2 . .
C26 C27 H27 120.2 . .
C29 C28 C26 120.2(10) . .
C29 C28 H28 119.9 . .
C26 C28 H28 119.9 . .
N10 C29 C28 124.4(9) . .
N10 C29 H29 117.8 . .
C28 C29 H29 117.8 . .
N10 C30 C27 124.9(11) . .
N10 C30 H30 117.5 . .
C27 C30 H30 117.5 . .
N11 C32 C39 119.7(9) . .
N11 C32 C38 122.7(9) . .
C39 C32 C38 117.6(9) . .
C35 C33 N11 125.4(9) . .
C35 C33 C34 117.0(10) . .
N11 C33 C34 117.6(9) . .
C37 C34 C33 119.4(10) . .
C37 C34 H34 120.3 . .
C33 C34 H34 120.3 . .
C33 C35 C36 118.8(10) . .
C33 C35 H35 120.6 . .
C36 C35 H35 120.6 . .
N12 C36 C35 123.9(10) . .
N12 C36 H36 118.1 . .
C35 C36 H36 118.1 . .
N12 C37 C34 123.7(10) . .
N12 C37 H37 118.1 . .
C34 C37 H37 118.1 . .
C41 C38 C32 117.6(9) . .
C41 C38 H38 121.2 . .
C32 C38 H38 121.2 . .
C40 C39 C32 118.3(10) . .
C40 C39 H39 120.9 . .
C32 C39 H39 120.9 . .
N13 C40 C39 125.2(10) . .
N13 C40 H40 117.4 . .
C39 C40 H40 117.4 . .
N13 C41 C38 124.3(10) . .
N13 C41 H41 117.8 . .
C38 C41 H41 117.8 . .
C44 C42 C43 106.6(9) . .
C44 C42 H42A 110.4 . .
C43 C42 H42A 110.4 . .
C44 C42 H42B 110.4 . .
C43 C42 H42B 110.4 . .
H42A C42 H42B 108.6 . .
C92 C43 C45 116.8(9) . .
C92 C43 C42 112.4(10) . .
C45 C43 C42 104.7(8) . .
C92 C43 H43 107.5 . .
C45 C43 H43 107.5 . .
C42 C43 H43 107.5 . .
C42 C44 C80 106.2(9) . .
C42 C44 H44A 110.5 . .
C80 C44 H44A 110.5 . .
C42 C44 H44B 110.5 . .
C80 C44 H44B 110.5 . .
H44A C44 H44B 108.7 . .
C91 C45 C43 112.9(9) . .
C91 C45 C46 108.0(9) . .
C43 C45 C46 110.3(8) . .
C91 C45 C80 114.8(8) . .
C43 C45 C80 100.9(8) . .
C46 C45 C80 109.9(8) . .
C45 C46 H46A 109.5 . .
C45 C46 H46B 109.5 . .
H46A C46 H46B 109.5 . .
C45 C46 H46C 109.5 . .
H46A C46 H46C 109.5 . .
H46B C46 H46C 109.5 . .
C48 C47 C49 117.5(9) . .
C48 C47 H47 121.2 . .
C49 C47 H47 121.2 . .
N14 C48 C47 125.6(9) . .
N14 C48 H48 117.2 . .
C47 C48 H48 117.2 . .
N15 C49 C51 124.9(10) . .
N15 C49 C47 117.5(9) . .
C51 C49 C47 117.6(9) . .
C141 C50 C142 120.4(13) . .
C141 C50 N15 125.8(13) . .
C142 C50 N15 113.7(11) . .
C52 C51 C49 119.5(10) . .
C52 C51 H51 120.2 . .
C49 C51 H51 120.2 . .
C51 C52 N14 125.2(11) . .
C51 C52 H52 117.4 . .
N14 C52 H52 117.4 . .
O2 C53 O1 119.3(10) . .
O2 C53 C54 123.0(11) . .
O1 C53 C54 117.6(10) . .
C53 C54 C55 117.4(10) . .
C53 C54 C108 114.4(10) . .
C55 C54 C108 105.0(9) . .
C53 C54 H54 106.5 . .
C55 C54 H54 106.5 . .
C108 C54 H54 106.5 . .
C88 C55 C109 110.9(11) . .
C88 C55 C89 110.8(10) . .
C109 C55 C89 113.3(10) . .
C88 C55 C54 109.2(10) . .
C109 C55 C54 109.7(10) . .
C89 C55 C54 102.6(9) . .
O5 C56 O4 120.7(10) . .
O5 C56 C95 119.8(10) . .
O4 C56 C95 119.3(10) . .
O6 C57 O7 119.1(10) . .
O6 C57 C93 118.7(11) . .
O7 C57 C93 122.2(11) . .
O10 C58 O9 121.5(10) . .
O10 C58 C72 120.7(11) . .
O9 C58 C72 117.8(10) . .
O12 C59 O11 122.0(9) . .
O12 C59 C135 119.9(10) . .
O11 C59 C135 118.1(10) . .
O8 C60 O13 120.6(9) . .
O8 C60 C80 122.5(9) . .
O13 C60 C80 116.8(9) . .
O8 C60 Cd1 62.4(5) . .
O13 C60 Cd1 58.6(5) . .
C80 C60 Cd1 174.3(7) . .
O14 C61 O3 121.0(9) . .
O14 C61 C120 123.0(10) . .
O3 C61 C120 116.0(9) . .
O14 C61 Cd1 62.2(5) . .
O3 C61 Cd1 61.7(5) . .
C120 C61 Cd1 161.7(8) . .
N4 C62 C63 121.8(14) . .
N4 C62 H62 119.1 . .
C63 C62 H62 119.1 . .
C64 C63 C62 123.1(15) . .
C64 C63 H63 118.5 . .
C62 C63 H63 118.5 . .
C63 C64 N17 126.0(15) . .
C63 C64 C145 116.3(14) . .
N17 C64 C145 117.7(13) . .
C145 C65 N4 121.3(14) . .
C145 C65 H65 119.3 . .
N4 C65 H65 119.3 . .
N17 C66 C144 121.5(10) . .
N17 C66 C67 120.0(10) . .
C144 C66 C67 118.6(10) . .
C68 C67 C66 119.2(10) . .
C68 C67 H67 120.4 . .
C66 C67 H67 120.4 . .
C67 C68 N18 125.6(10) . .
C67 C68 H68 117.2 . .
N18 C68 H68 117.2 . .
N18 C69 C144 124.1(10) . .
N18 C69 H69 117.9 . .
C144 C69 H69 117.9 . .
C71 C70 H70A 109.5 . .
C71 C70 H70B 109.5 . .
H70A C70 H70B 109.5 . .
C71 C70 H70C 109.5 . .
H70A C70 H70C 109.5 . .
H70B C70 H70C 109.5 . .
C70 C71 C72 111.1(10) . .
C70 C71 C73 112.1(10) . .
C72 C71 C73 110.9(9) . .
C70 C71 C74 115.5(10) . .
C72 C71 C74 99.5(9) . .
C73 C71 C74 107.1(9) . .
C71 C72 C58 117.1(10) . .
C71 C72 C111 106.8(9) . .
C58 C72 C111 113.0(10) . .
C71 C72 H72 106.4 . .
C58 C72 H72 106.4 . .
C111 C72 H72 106.4 . .
C71 C73 H73A 109.5 . .
C71 C73 H73B 109.5 . .
H73A C73 H73B 109.5 . .
C71 C73 H73C 109.5 . .
H73A C73 H73C 109.5 . .
H73B C73 H73C 109.5 . .
C77 C74 C85 110.7(11) . .
C77 C74 C71 105.6(9) . .
C85 C74 C71 114.6(10) . .
C77 C74 C146 111.6(13) . .
C85 C74 C146 101.9(10) . .
C71 C74 C146 112.7(11) . .
C111 C77 C74 103.5(12) . .
C111 C77 H77A 111.1 . .
C74 C77 H77A 111.1 . .
C111 C77 H77B 111.1 . .
C74 C77 H77B 111.1 . .
H77A C77 H77B 109.0 . .
O29 C79 O26 120.8(9) . .
O29 C79 C96 121.0(10) . .
O26 C79 C96 118.1(9) . .
O29 C79 Cd5 56.6(5) . .
O26 C79 Cd5 64.4(5) . .
C96 C79 Cd5 170.8(8) . .
C60 C80 C44 113.7(8) . .
C60 C80 C163 104.5(8) . .
C44 C80 C163 110.7(9) . .
C60 C80 C45 113.0(8) . .
C44 C80 C45 101.9(8) . .
C163 C80 C45 113.3(8) . .
O22 C81 O23 121.2(9) . .
O22 C81 C82 121.7(9) . .
O23 C81 C82 116.9(9) . .
C117 C82 C81 113.7(9) . .
C117 C82 C160 112.6(11) . .
C81 C82 C160 103.8(9) . .
C117 C82 C83 104.3(9) . .
C81 C82 C83 112.1(8) . .
C160 C82 C83 110.5(10) . .
C84 C83 C94 107.9(11) . .
C84 C83 C118 114.2(10) . .
C94 C83 C118 109.0(9) . .
C84 C83 C82 116.8(10) . .
C94 C83 C82 109.3(9) . .
C118 C83 C82 99.3(8) . .
C83 C84 H84A 109.5 . .
C83 C84 H84B 109.5 . .
H84A C84 H84B 109.5 . .
C83 C84 H84C 109.5 . .
H84A C84 H84C 109.5 . .
H84B C84 H84C 109.5 . .
O53 C85 O54 126.6(12) . .
O53 C85 C74 119.5(13) . .
O54 C85 C74 113.8(12) . .
C55 C88 H88A 109.5 . .
C55 C88 H88B 109.5 . .
H88A C88 H88B 109.5 . .
C55 C88 H88C 109.5 . .
H88A C88 H88C 109.5 . .
H88B C88 H88C 109.5 . .
C90 C89 C177 105.5(11) . .
C90 C89 C99 109.5(11) . .
C177 C89 C99 109.4(12) . .
C90 C89 C55 114.7(10) . .
C177 C89 C55 115.7(10) . .
C99 C89 C55 101.9(10) . .
O33 C90 O34 120.9(12) . .
O33 C90 C89 125.5(13) . .
O34 C90 C89 113.6(12) . .
C45 C91 H91A 109.5 . .
C45 C91 H91B 109.5 . .
H91A C91 H91B 109.5 . .
C45 C91 H91C 109.5 . .
H91A C91 H91C 109.5 . .
H91B C91 H91C 109.5 . .
O32 C92 O31 124.3(11) . .
O32 C92 C43 124.2(12) . .
O31 C92 C43 111.5(11) . .
C179 C93 C180 110.7(16) . .
C179 C93 C57 108.7(12) . .
C180 C93 C57 116.3(14) . .
C179 C93 C190 125.3(15) . .
C180 C93 C190 78.6(12) . .
C57 C93 C190 114.3(13) . .
C83 C94 H94A 109.5 . .
C83 C94 H94B 109.5 . .
H94A C94 H94B 109.5 . .
C83 C94 H94C 109.5 . .
H94A C94 H94C 109.5 . .
H94B C94 H94C 109.5 . .
C56 C95 C148 116.2(10) . .
C56 C95 C147 112.2(11) . .
C148 C95 C147 99.2(11) . .
C56 C95 H95 109.6 . .
C148 C95 H95 109.6 . .
C147 C95 H95 109.6 . .
C110 C96 C79 112.6(9) . .
C110 C96 C97 108.0(9) . .
C79 C96 C97 117.4(9) . .
C110 C96 H96 106.0 . .
C79 C96 H96 106.0 . .
C97 C96 H96 106.0 . .
C125 C97 C96 112.2(8) . .
C125 C97 C126 110.0(9) . .
C96 C97 C126 110.3(8) . .
C125 C97 C98 115.5(8) . .
C96 C97 C98 99.1(7) . .
C126 C97 C98 109.3(9) . .
C123 C98 C124 106.1(9) . .
C123 C98 C154 113.4(10) . .
C124 C98 C154 109.5(10) . .
C123 C98 C97 111.4(9) . .
C124 C98 C97 114.5(9) . .
C154 C98 C97 102.0(8) . .
C89 C99 C108 107.4(12) . .
C89 C99 H99A 110.2 . .
C108 C99 H99A 110.2 . .
C89 C99 H99B 110.2 . .
C108 C99 H99B 110.2 . .
H99A C99 H99B 108.5 . .
O20 C100 O18 119.6(9) . .
O20 C100 C101 122.2(10) . .
O18 C100 C101 117.9(9) . .
C100 C101 C176 107.9(10) . .
C100 C101 C102 114.5(10) . .
C176 C101 C102 109.2(12) . .
C100 C101 C103 114.2(10) . .
C176 C101 C103 110.6(10) . .
C102 C101 C103 100.3(9) . .
C175 C102 C101 108.7(11) . .
C175 C102 H102 110.0 . .
C101 C102 H102 110.0 . .
C175 C102 H103 110.0 . .
C101 C102 H103 110.0 . .
H102 C102 H103 108.3 . .
C106 C103 C105 112.1(10) . .
C106 C103 C104 112.4(12) . .
C105 C103 C104 107.9(10) . .
C106 C103 C101 110.8(9) . .
C105 C103 C101 101.2(10) . .
C104 C103 C101 111.9(10) . .
C103 C104 H104 109.5 . .
C103 C104 H106 109.5 . .
H104 C104 H106 109.5 . .
C103 C104 H105 109.5 . .
H104 C104 H105 109.5 . .
H106 C104 H105 109.5 . .
C107 C105 C103 115.9(11) . .
C107 C105 C175 112.3(11) . .
C103 C105 C175 103.6(10) . .
C107 C105 H107 108.3 . .
C103 C105 H107 108.3 . .
C175 C105 H107 108.3 . .
O38 C107 O37 124.0(13) . .
O38 C107 C105 123.7(12) . .
O37 C107 C105 112.1(11) . .
C54 C108 C99 104.5(11) . .
C54 C108 H108 110.8 . .
C99 C108 H108 110.8 . .
C54 C108 H109 110.8 . .
C99 C108 H109 110.8 . .
H108 C108 H109 108.9 . .
C55 C109 H10D 109.5 . .
C55 C109 H10E 109.5 . .
H10D C109 H10E 109.5 . .
C55 C109 H10F 109.5 . .
H10D C109 H10F 109.5 . .
H10E C109 H10F 109.5 . .
C154 C110 C96 106.9(9) . .
C154 C110 H11A 110.3 . .
C96 C110 H11A 110.3 . .
C154 C110 H11B 110.3 . .
C96 C110 H11B 110.3 . .
H11A C110 H11B 108.6 . .
C77 C111 C72 106.6(11) . .
C77 C111 H11C 110.4 . .
C72 C111 H11C 110.4 . .
C77 C111 H11D 110.4 . .
C72 C111 H11D 110.4 . .
H11C C111 H11D 108.6 . .
O17 C112 O21 121.0(13) . .
O17 C112 C113 120.2(13) . .
O21 C112 C113 118.8(13) . .
C174 C113 C112 108.9(11) . .
C174 C113 C172 109.2(13) . .
C112 C113 C172 112.2(12) . .
C174 C113 C114 111.6(12) . .
C112 C113 C114 114.4(10) . .
C172 C113 C114 100.4(11) . .
C171 C114 C115 116.5(12) . .
C171 C114 C170 108.7(14) . .
C115 C114 C170 110.0(10) . .
C171 C114 C113 109.0(10) . .
C115 C114 C113 101.2(9) . .
C170 C114 C113 111.4(12) . .
C173 C115 C116 114.9(10) . .
C173 C115 C114 107.4(9) . .
C116 C115 C114 111.3(10) . .
C173 C115 H115 107.6 . .
C116 C115 H115 107.6 . .
C114 C115 H115 107.6 . .
O36 C116 O35 123.0(11) . .
O36 C116 C115 124.3(10) . .
O35 C116 C115 112.7(10) . .
C82 C117 C159 104.8(11) . .
C82 C117 H11E 110.8 . .
C159 C117 H11E 110.8 . .
C82 C117 H11F 110.8 . .
C159 C117 H11F 110.8 . .
H11E C117 H11F 108.9 . .
C119 C118 C159 114.9(10) . .
C119 C118 C83 115.2(10) . .
C159 C118 C83 106.7(9) . .
C119 C118 H118 106.5 . .
C159 C118 H118 106.5 . .
C83 C118 H118 106.5 . .
O40 C119 O39 121.8(12) . .
O40 C119 C118 123.0(11) . .
O39 C119 C118 115.0(11) . .
C164 C120 C61 116.4(10) . .
C164 C120 C121 107.5(9) . .
C61 C120 C121 117.3(9) . .
C164 C120 H120 104.7 . .
C61 C120 H120 104.7 . .
C121 C120 H120 104.7 . .
C168 C121 C169 111.5(10) . .
C168 C121 C120 116.1(9) . .
C169 C121 C120 107.5(10) . .
C168 C121 C122 113.5(10) . .
C169 C121 C122 108.6(10) . .
C120 C121 C122 98.7(8) . .
C165 C122 C167 111.4(11) . .
C165 C122 C166 105.9(11) . .
C167 C122 C166 111.2(12) . .
C165 C122 C121 112.2(11) . .
C167 C122 C121 103.8(10) . .
C166 C122 C121 112.4(11) . .
O42 C123 O41 122.8(11) . .
O42 C123 C98 121.9(11) . .
O41 C123 C98 115.3(10) . .
C98 C124 H12A 109.5 . .
C98 C124 H12B 109.5 . .
H12A C124 H12B 109.5 . .
C98 C124 H12C 109.5 . .
H12A C124 H12C 109.5 . .
H12B C124 H12C 109.5 . .
C97 C125 H12D 109.5 . .
C97 C125 H12E 109.5 . .
H12D C125 H12E 109.5 . .
C97 C125 H12F 109.5 . .
H12D C125 H12F 109.5 . .
H12E C125 H12F 109.5 . .
C97 C126 H12G 109.5 . .
C97 C126 H12H 109.5 . .
H12G C126 H12H 109.5 . .
C97 C126 H12I 109.5 . .
H12G C126 H12I 109.5 . .
H12H C126 H12I 109.5 . .
O30 C127 O28 120.8(10) . .
O30 C127 C128 120.0(9) . .
O28 C127 C128 119.2(10) . .
C127 C128 C130 113.7(9) . .
C127 C128 C129 116.8(8) . .
C130 C128 C129 103.1(8) . .
C127 C128 H128 107.6 . .
C130 C128 H128 107.6 . .
C129 C128 H128 107.6 . .
C161 C129 C128 111.2(9) . .
C161 C129 C132 110.1(10) . .
C128 C129 C132 110.8(9) . .
C161 C129 C131 111.4(9) . .
C128 C129 C131 100.2(9) . .
C132 C129 C131 112.8(9) . .
C133 C130 C128 100.6(9) . .
C133 C130 H13A 111.7 . .
C128 C130 H13A 111.7 . .
C133 C130 H13B 111.7 . .
C128 C130 H13B 111.7 . .
H13A C130 H13B 109.4 . .
C134 C131 C133 113.8(10) . .
C134 C131 C162 106.0(9) . .
C133 C131 C162 110.0(10) . .
C134 C131 C129 109.9(10) . .
C133 C131 C129 105.2(9) . .
C162 C131 C129 112.1(9) . .
C130 C133 C131 108.7(9) . .
C130 C133 H13C 110.0 . .
C131 C133 H13C 110.0 . .
C130 C133 H13D 110.0 . .
C131 C133 H13D 110.0 . .
H13C C133 H13D 108.3 . .
O44 C134 O43 121.8(11) . .
O44 C134 C131 124.3(11) . .
O43 C134 C131 113.9(10) . .
C158 C135 C59 109.5(11) . .
C158 C135 C136 117.1(12) . .
C59 C135 C136 116.4(10) . .
C158 C135 C155 104.0(13) . .
C59 C135 C155 110.2(11) . .
C136 C135 C155 98.0(10) . .
C156 C136 C135 113.4(11) . .
C156 C136 C137 115.0(11) . .
C135 C136 C137 106.3(10) . .
C156 C136 C157 105.9(13) . .
C135 C136 C157 106.8(11) . .
C137 C136 C157 109.1(10) . .
C139 C137 C138 115.9(10) . .
C139 C137 C136 107.1(9) . .
C138 C137 C136 114.8(10) . .
C139 C137 H137 106.1 . .
C138 C137 H137 106.1 . .
C136 C137 H137 106.1 . .
O45 C138 O46 124.6(11) . .
O45 C138 C137 123.7(11) . .
O46 C138 C137 111.2(10) . .
C137 C139 C155 105.0(10) . .
C137 C139 H13E 110.8 . .
C155 C139 H13E 110.8 . .
C137 C139 H13F 110.8 . .
C155 C139 H13F 110.8 . .
H13E C139 H13F 108.8 . .
N16 C140 C141 127.0(14) . .
N16 C140 H140 116.5 . .
C141 C140 H140 116.5 . .
C50 C141 C140 119.9(13) . .
C50 C141 H141 120.0 . .
C140 C141 H141 120.0 . .
C143 C142 C50 117.5(13) . .
C143 C142 H142 121.3 . .
C50 C142 H142 121.3 . .
C142 C143 N16 121.0(12) . .
C142 C143 H143 119.5 . .
N16 C143 H143 119.5 . .
C66 C144 C69 116.8(10) . .
C66 C144 H144 121.6 . .
C69 C144 H144 121.6 . .
C65 C145 C64 119.1(14) . .
C65 C145 H145 120.4 . .
C64 C145 H145 120.4 . .
C74 C146 H14A 109.5 . .
C74 C146 H14B 109.5 . .
H14A C146 H14B 109.5 . .
C74 C146 H14C 109.5 . .
H14A C146 H14C 109.5 . .
H14B C146 H14C 109.5 . .
C95 C147 C149 103.9(12) . .
C95 C147 H14D 111.0 . .
C149 C147 H14D 111.0 . .
C95 C147 H14E 111.0 . .
C149 C147 H14E 111.0 . .
H14D C147 H14E 109.0 . .
C150 C148 C151 118.4(14) . .
C150 C148 C95 118.5(12) . .
C151 C148 C95 110.3(13) . .
C150 C148 C152 108.9(17) . .
C151 C148 C152 103.5(13) . .
C95 C148 C152 93.0(17) . .
C147 C149 C151 108.3(14) . .
C147 C149 H14F 110.0 . .
C151 C149 H14F 110.0 . .
C147 C149 H14G 110.0 . .
C151 C149 H14G 110.0 . .
H14F C149 H14G 108.4 . .
C148 C150 H15A 109.5 . .
C148 C150 H15B 109.5 . .
H15A C150 H15B 109.5 . .
C148 C150 H15C 109.5 . .
H15A C150 H15C 109.5 . .
H15B C150 H15C 109.5 . .
C148 C151 C185 114.5(14) . .
C148 C151 C153 114.6(12) . .
C185 C151 C153 111.0(12) . .
C148 C151 C149 91.3(10) . .
C185 C151 C149 107.2(14) . .
C153 C151 C149 116.9(11) . .
C148 C152 H15D 109.5 . .
C148 C152 H15E 109.5 . .
H15D C152 H15E 109.5 . .
C148 C152 H15F 109.5 . .
H15D C152 H15F 109.5 . .
H15E C152 H15F 109.5 . .
O50 C153 O51 120.5(13) . .
O50 C153 C151 125.0(13) . .
O51 C153 C151 114.5(11) . .
C110 C154 C98 107.1(10) . .
C110 C154 H15G 110.3 . .
C98 C154 H15G 110.3 . .
C110 C154 H15H 110.3 . .
C98 C154 H15H 110.3 . .
H15G C154 H15H 108.6 . .
C135 C155 C139 101.4(13) . .
C135 C155 H15I 111.5 . .
C139 C155 H15I 111.5 . .
C135 C155 H15J 111.5 . .
C139 C155 H15J 111.5 . .
H15I C155 H15J 109.3 . .
C136 C156 H150 109.5 . .
C136 C156 H151 109.5 . .
H150 C156 H151 109.5 . .
C136 C156 H152 109.5 . .
H150 C156 H152 109.5 . .
H151 C156 H152 109.5 . .
C136 C157 H153 109.5 . .
C136 C157 H154 109.5 . .
H153 C157 H154 109.5 . .
C136 C157 H155 109.5 . .
H153 C157 H155 109.5 . .
H154 C157 H155 109.5 . .
C135 C158 H156 109.5 . .
C135 C158 H157 109.5 . .
H156 C158 H157 109.5 . .
C135 C158 H158 109.5 . .
H156 C158 H158 109.5 . .
H157 C158 H158 109.5 . .
C118 C159 C117 106.6(10) . .
C118 C159 H15P 110.4 . .
C117 C159 H15P 110.4 . .
C118 C159 H15Q 110.4 . .
C117 C159 H15Q 110.4 . .
H15P C159 H15Q 108.6 . .
C82 C160 H16A 109.5 . .
C82 C160 H16B 109.5 . .
H16A C160 H16B 109.5 . .
C82 C160 H16C 109.5 . .
H16A C160 H16C 109.5 . .
H16B C160 H16C 109.5 . .
C129 C161 H16D 109.5 . .
C129 C161 H16E 109.5 . .
H16D C161 H16E 109.5 . .
C129 C161 H16F 109.5 . .
H16D C161 H16F 109.5 . .
H16E C161 H16F 109.5 . .
C131 C162 H16G 109.5 . .
C131 C162 H16H 109.5 . .
H16G C162 H16H 109.5 . .
C131 C162 H16I 109.5 . .
H16G C162 H16I 109.5 . .
H16H C162 H16I 109.5 . .
C80 C163 H16J 109.5 . .
C80 C163 H16K 109.5 . .
H16J C163 H16K 109.5 . .
C80 C163 H16L 109.5 . .
H16J C163 H16L 109.5 . .
H16K C163 H16L 109.5 . .
C120 C164 C167 104.7(10) . .
C120 C164 H16M 110.8 . .
C167 C164 H16M 110.8 . .
C120 C164 H16N 110.8 . .
C167 C164 H16N 110.8 . .
H16M C164 H16N 108.9 . .
O47 C165 O48 121.8(12) . .
O47 C165 C122 121.3(13) . .
O48 C165 C122 116.6(11) . .
C122 C166 H160 109.5 . .
C122 C166 H161 109.5 . .
H160 C166 H161 109.5 . .
C122 C166 H162 109.5 . .
H160 C166 H162 109.5 . .
H161 C166 H162 109.5 . .
C164 C167 C122 108.5(10) . .
C164 C167 H163 110.0 . .
C122 C167 H163 110.0 . .
C164 C167 H164 110.0 . .
C122 C167 H164 110.0 . .
H163 C167 H164 108.4 . .
C121 C168 H16P 109.5 . .
C121 C168 H16Q 109.5 . .
H16P C168 H16Q 109.5 . .
C121 C168 H16R 109.5 . .
H16P C168 H16R 109.5 . .
H16Q C168 H16R 109.5 . .
C121 C169 H16S 109.5 . .
C121 C169 H16T 109.5 . .
H16S C169 H16T 109.5 . .
C121 C169 H16U 109.5 . .
H16S C169 H16U 109.5 . .
H16T C169 H16U 109.5 . .
C114 C170 H17A 109.5 . .
C114 C170 H17B 109.5 . .
H17A C170 H17B 109.5 . .
C114 C170 H17C 109.5 . .
H17A C170 H17C 109.5 . .
H17B C170 H17C 109.5 . .
C114 C171 H17D 109.5 . .
C114 C171 H17E 109.5 . .
H17D C171 H17E 109.5 . .
C114 C171 H17F 109.5 . .
H17D C171 H17F 109.5 . .
H17E C171 H17F 109.5 . .
C113 C172 C173 104.1(13) . .
C113 C172 H17G 110.9 . .
C173 C172 H17G 110.9 . .
C113 C172 H17H 110.9 . .
C173 C172 H17H 110.9 . .
H17G C172 H17H 109.0 . .
C115 C173 C172 106.1(11) . .
C115 C173 H17I 110.5 . .
C172 C173 H17I 110.5 . .
C115 C173 H17J 110.5 . .
C172 C173 H17J 110.5 . .
H17I C173 H17J 108.7 . .
C113 C174 H174 109.5 . .
C113 C174 H175 109.5 . .
H174 C174 H175 109.5 . .
C113 C174 H170 109.5 . .
H174 C174 H170 109.5 . .
H175 C174 H170 109.5 . .
C102 C175 C105 106.0(11) . .
C102 C175 H171 110.5 . .
C105 C175 H171 110.5 . .
C102 C175 H176 110.5 . .
C105 C175 H176 110.5 . .
H171 C175 H176 108.7 . .
C101 C176 H172 109.5 . .
C101 C176 H17K 109.5 . .
H172 C176 H17K 109.5 . .
C101 C176 H17L 109.5 . .
H172 C176 H17L 109.5 . .
H17K C176 H17L 109.5 . .
C89 C177 H17M 109.5 . .
C89 C177 H173 109.5 . .
H17M C177 H173 109.5 . .
C89 C177 H17O 109.5 . .
H17M C177 H17O 109.5 . .
H173 C177 H17O 109.5 . .
C93 C179 H17P 109.5 . .
C93 C179 H17Q 109.5 . .
H17P C179 H17Q 109.5 . .
C93 C179 H17R 109.5 . .
H17P C179 H17R 109.5 . .
H17Q C179 H17R 109.5 . .
C182 C180 C93 124.1(18) . .
C182 C180 C181 126(2) . .
C93 C180 C181 110(2) . .
C182 C180 C188 95.7(18) . .
C93 C180 C188 94.9(16) . .
C181 C180 C188 85.4(17) . .
C184 C181 C180 113(2) . .
C184 C181 C192 106.9(18) . .
C180 C181 C192 91.6(18) . .
C184 C181 H181 114.3 . .
C180 C181 H181 114.3 . .
C192 C181 H181 114.3 . .
C180 C182 H18A 109.5 . .
C180 C182 H18B 109.5 . .
H18A C182 H18B 109.5 . .
C180 C182 H18C 109.5 . .
H18A C182 H18C 109.5 . .
H18B C182 H18C 109.5 . .
O52 C184 O49 121.8(12) . .
O52 C184 C181 124.7(15) . .
O49 C184 C181 113.1(14) . .
C151 C185 H18D 109.5 . .
C151 C185 H18E 109.5 . .
H18D C185 H18E 109.5 . .
C151 C185 H18F 109.5 . .
H18D C185 H18F 109.5 . .
H18E C185 H18F 109.5 . .
C180 C188 H18G 109.5 . .
C180 C188 H18H 109.5 . .
H18G C188 H18H 109.5 . .
C180 C188 H18I 109.5 . .
H18G C188 H18I 109.5 . .
H18H C188 H18I 109.5 . .
C192 C190 C93 102.2(17) . .
C192 C190 H19A 111.3 . .
C93 C190 H19A 111.3 . .
C192 C190 H19B 111.3 . .
C93 C190 H19B 111.3 . .
H19A C190 H19B 109.2 . .
C190 C192 C181 106.1(18) . .
C190 C192 H19C 110.5 . .
C181 C192 H19C 110.5 . .
C190 C192 H19D 110.5 . .
C181 C192 H19D 110.5 . .
H19C C192 H19D 108.7 . .

loop_
_geom_bond_atom_site_label_1
_geom_bond_atom_site_label_2
_geom_bond_distance
_geom_bond_site_symmetry_2
Cd1 O15 2.279(8) .
Cd1 N7 2.298(8) .
Cd1 N10 2.336(8) .
Cd1 O13 2.354(7) .
Cd1 O3 2.412(7) .
Cd1 O14 2.422(7) .
Cd1 O8 2.439(7) .
Cd1 C61 2.739(10) .
Cd1 C60 2.753(9) .
Cd2 N3 2.280(8) .
Cd2 O19 2.304(7) .
Cd2 N18 2.305(8) 2_746
Cd2 O20 2.409(7) .
Cd2 O17 2.417(6) .
Cd2 O21 2.447(8) .
Cd2 O18 2.479(7) .
Cd3 O24 2.288(7) .
Cd3 N9 2.305(8) .
Cd3 N14 2.330(8) .
Cd3 O22 2.397(7) .
Cd3 O11 2.443(7) .
Cd3 O12 2.448(7) .
Cd3 O23 2.497(6) .
Cd4 O25 2.326(7) .
Cd4 O1 2.333(7) .
Cd4 N16 2.342(9) 2_645
Cd4 N5 2.392(8) .
Cd4 O7 2.401(7) .
Cd4 O6 2.408(7) .
Cd4 O2 2.512(7) .
Cd5 N13 2.298(8) .
Cd5 O29 2.309(7) .
Cd5 N2 2.362(8) .
Cd5 O27 2.378(7) .
Cd5 O28 2.396(7) .
Cd5 O26 2.479(7) .
Cd5 O30 2.505(7) .
Cd5 C79 2.748(10) .
Cd6 N4 2.312(8) .
Cd6 O16 2.340(7) .
Cd6 O9 2.351(7) .
Cd6 N12 2.358(8) .
Cd6 O4 2.403(7) .
Cd6 O5 2.416(7) .
Cd6 O10 2.493(8) .
O1 C53 1.297(13) .
O2 C53 1.229(13) .
O3 C61 1.278(12) .
O4 C56 1.262(12) .
O5 C56 1.253(12) .
O6 C57 1.256(13) .
O7 C57 1.262(13) .
O8 C60 1.248(12) .
O9 C58 1.263(13) .
O10 C58 1.261(13) .
O11 C59 1.281(12) .
O12 C59 1.231(12) .
O13 C60 1.268(12) .
O14 C61 1.246(12) .
O17 C112 1.270(15) .
O18 C100 1.278(12) .
O20 C100 1.257(12) .
O21 C112 1.273(16) .
O22 C81 1.231(11) .
O23 C81 1.261(11) .
O26 C79 1.271(13) .
O28 C127 1.261(12) .
O29 C79 1.256(12) .
O30 C127 1.250(12) .
O31 C92 1.295(14) .
O31 H31A 0.8492 .
O32 C92 1.197(15) .
O33 C90 1.202(15) .
O34 C90 1.303(16) .
O34 H34A 0.85(2) .
O35 C116 1.291(13) .
O35 H35A 0.8491 .
O36 C116 1.197(13) .
O37 C107 1.277(14) .
O37 H37A 0.86(2) .
O38 C107 1.205(16) .
O39 C119 1.246(14) .
O39 H39A 0.86(2) .
O40 C119 1.201(14) .
O41 C123 1.303(13) .
O41 H41A 0.85(2) .
O42 C123 1.229(14) .
O43 C134 1.313(14) .
O43 H43A 0.86(2) .
O44 C134 1.192(14) .
O45 C138 1.179(13) .
O46 C138 1.323(14) .
O46 H46D 0.8517 .
O47 C165 1.234(15) .
O47 H47A 0.8523 .
O48 C165 1.306(15) .
O49 C184 1.289(14) .
O50 C153 1.183(14) .
O50 H50A 0.8532 .
O51 C153 1.330(15) .
O52 C184 1.221(14) .
O52 H52A 0.8482 .
O53 C85 1.216(15) .
O53 H53A 0.8493 .
O54 C85 1.288(16) .
N1 C1 1.367(13) .
N1 C2 1.388(13) .
N1 H1N 0.8800 .
N2 C8 1.320(12) .
N2 C7 1.357(13) .
N3 C9 1.317(13) .
N3 C10 1.332(12) .
N4 C62 1.292(15) .
N4 C65 1.395(16) .
N5 C14 1.336(13) .
N5 C15 1.347(13) .
N6 C16 1.373(14) .
N6 C11 1.402(12) .
N6 H6N 0.8800 .
N7 C19 1.309(12) .
N7 C20 1.386(13) .
N8 C22 1.335(13) .
N8 C26 1.379(13) .
N8 H8N 0.8800 .
N9 C25 1.350(13) .
N9 C23 1.354(13) .
N10 C30 1.313(13) .
N10 C29 1.329(12) .
N11 C33 1.374(12) .
N11 C32 1.377(12) .
N11 H11N 0.8800 .
N12 C37 1.300(13) .
N12 C36 1.347(13) .
N13 C41 1.315(13) .
N13 C40 1.321(13) .
N14 C48 1.346(13) .
N14 C52 1.368(14) .
N15 C49 1.371(13) .
N15 C50 1.428(14) .
N15 H15N 0.8800 .
N16 C140 1.176(15) .
N16 C143 1.476(17) .
N16 Cd4 2.342(9) 2_655
N17 C66 1.391(14) .
N17 C64 1.393(16) .
N17 H17N 0.8800 .
N18 C68 1.333(13) .
N18 C69 1.344(13) .
N18 Cd2 2.305(8) 2_756
C1 C3 1.376(14) .
C1 C4 1.408(14) .
C2 C5 1.380(14) .
C2 C6 1.436(14) .
C3 C8 1.404(13) .
C3 H3 0.9500 .
C4 C7 1.414(13) .
C4 H4 0.9500 .
C5 C10 1.360(13) .
C5 H5 0.9500 .
C6 C9 1.368(13) .
C6 H6A 0.9500 .
C7 H7 0.9500 .
C8 H8 0.9500 .
C9 H9 0.9500 .
C10 H10 0.9500 .
C11 C12 1.369(15) .
C11 C13 1.381(14) .
C12 C15 1.382(14) .
C12 H12 0.9500 .
C13 C14 1.317(14) .
C13 H13 0.9500 .
C14 H14 0.9500 .
C15 H15 0.9500 .
C16 C18 1.399(14) .
C16 C17 1.416(14) .
C17 C20 1.363(14) .
C17 H17 0.9500 .
C18 C19 1.364(13) .
C18 H18 0.9500 .
C19 H19 0.9500 .
C20 H20 0.9500 .
C21 C23 1.359(13) .
C21 C22 1.446(14) .
C21 H21 0.9500 .
C22 C24 1.411(14) .
C23 H23 0.9500 .
C24 C25 1.384(15) .
C24 H24 0.9500 .
C25 H25 0.9500 .
C26 C28 1.380(14) .
C26 C27 1.386(15) .
C27 C30 1.371(15) .
C27 H27 0.9500 .
C28 C29 1.364(14) .
C28 H28 0.9500 .
C29 H29 0.9500 .
C30 H30 0.9500 .
C32 C39 1.394(14) .
C32 C38 1.414(13) .
C33 C35 1.369(14) .
C33 C34 1.416(14) .
C34 C37 1.382(14) .
C34 H34 0.9500 .
C35 C36 1.392(14) .
C35 H35 0.9500 .
C36 H36 0.9500 .
C37 H37 0.9500 .
C38 C41 1.409(13) .
C38 H38 0.9500 .
C39 C40 1.384(14) .
C39 H39 0.9500 .
C40 H40 0.9500 .
C41 H41 0.9500 .
C42 C44 1.513(14) .
C42 C43 1.546(16) .
C42 H42A 0.9900 .
C42 H42B 0.9900 .
C43 C92 1.524(15) .
C43 C45 1.529(14) .
C43 H43 1.0000 .
C44 C80 1.543(14) .
C44 H44A 0.9900 .
C44 H44B 0.9900 .
C45 C91 1.524(14) .
C45 C46 1.573(14) .
C45 C80 1.577(14) .
C46 H46A 0.9800 .
C46 H46B 0.9800 .
C46 H46C 0.9800 .
C47 C48 1.391(13) .
C47 C49 1.413(13) .
C47 H47 0.9500 .
C48 H48 0.9500 .
C49 C51 1.405(14) .
C50 C141 1.200(17) .
C50 C142 1.418(17) .
C51 C52 1.349(15) .
C51 H51 0.9500 .
C52 H52 0.9500 .
C53 C54 1.496(15) .
C54 C55 1.558(15) .
C54 C108 1.559(17) .
C54 H54 1.0000 .
C55 C88 1.512(15) .
C55 C109 1.529(16) .
C55 C89 1.555(16) .
C56 C95 1.512(14) .
C57 C93 1.494(17) .
C58 C72 1.532(14) .
C59 C135 1.503(14) .
C60 C80 1.512(13) .
C61 C120 1.532(14) .
C62 C63 1.416(18) .
C62 H62 0.9500 .
C63 C64 1.278(19) .
C63 H63 0.9500 .
C64 C145 1.45(2) .
C65 C145 1.365(18) .
C65 H65 0.9500 .
C66 C144 1.390(16) .
C66 C67 1.392(14) .
C67 C68 1.332(14) .
C67 H67 0.9500 .
C68 H68 0.9500 .
C69 C144 1.404(15) .
C69 H69 0.9500 .
C70 C71 1.471(15) .
C70 H70A 0.9800 .
C70 H70B 0.9800 .
C70 H70C 0.9800 .
C71 C72 1.516(15) .
C71 C73 1.565(14) .
C71 C74 1.565(15) .
C72 C111 1.573(18) .
C72 H72 1.0000 .
C73 H73A 0.9800 .
C73 H73B 0.9800 .
C73 H73C 0.9800 .
C74 C77 1.54(2) .
C74 C85 1.561(16) .
C74 C146 1.600(19) .
C77 C111 1.520(17) .
C77 H77A 0.9900 .
C77 H77B 0.9900 .
C79 C96 1.536(13) .
C80 C163 1.571(14) .
C81 C82 1.555(14) .
C82 C117 1.496(16) .
C82 C160 1.564(16) .
C82 C83 1.574(15) .
C83 C84 1.532(17) .
C83 C94 1.533(15) .
C83 C118 1.540(15) .
C84 H84A 0.9800 .
C84 H84B 0.9800 .
C84 H84C 0.9800 .
C88 H88A 0.9800 .
C88 H88B 0.9800 .
C88 H88C 0.9800 .
C89 C90 1.501(16) .
C89 C177 1.522(18) .
C89 C99 1.53(2) .
C91 H91A 0.9800 .
C91 H91B 0.9800 .
C91 H91C 0.9800 .
C93 C179 1.47(2) .
C93 C180 1.49(3) .
C93 C190 1.75(2) .
C94 H94A 0.9800 .
C94 H94B 0.9800 .
C94 H94C 0.9800 .
C95 C148 1.515(19) .
C95 C147 1.56(2) .
C95 H95 1.0000 .
C96 C110 1.515(15) .
C96 C97 1.547(14) .
C96 H96 1.0000 .
C97 C125 1.515(14) .
C97 C126 1.554(14) .
C97 C98 1.598(14) .
C98 C123 1.500(15) .
C98 C124 1.532(16) .
C98 C154 1.553(15) .
C99 C108 1.567(16) .
C99 H99A 0.9900 .
C99 H99B 0.9900 .
C100 C101 1.498(14) .
C101 C176 1.513(16) .
C101 C102 1.532(16) .
C101 C103 1.610(16) .
C102 C175 1.519(18) .
C102 H102 0.9900 .
C102 H103 0.9900 .
C103 C106 1.541(18) .
C103 C105 1.551(16) .
C103 C104 1.563(15) .
C104 H104 0.9800 .
C104 H106 0.9800 .
C104 H105 0.9800 .
C105 C107 1.505(17) .
C105 C175 1.555(19) .
C105 H107 1.0000 .
C108 H108 0.9900 .
C108 H109 0.9900 .
C109 H10D 0.9800 .
C109 H10E 0.9800 .
C109 H10F 0.9800 .
C110 C154 1.477(16) .
C110 H11A 0.9900 .
C110 H11B 0.9900 .
C111 H11C 0.9900 .
C111 H11D 0.9900 .
C112 C113 1.510(18) .
C113 C174 1.50(2) .
C113 C172 1.55(2) .
C113 C114 1.597(18) .
C114 C171 1.488(19) .
C114 C115 1.538(15) .
C114 C170 1.56(2) .
C115 C173 1.516(16) .
C115 C116 1.519(15) .
C115 H115 1.0000 .
C117 C159 1.550(15) .
C117 H11E 0.9900 .
C117 H11F 0.9900 .
C118 C119 1.493(15) .
C118 C159 1.496(17) .
C118 H118 1.0000 .
C120 C164 1.516(16) .
C120 C121 1.563(14) .
C120 H120 1.0000 .
C121 C168 1.464(15) .
C121 C169 1.510(16) .
C121 C122 1.586(15) .
C122 C165 1.516(17) .
C122 C167 1.524(18) .
C122 C166 1.532(19) .
C124 H12A 0.9800 .
C124 H12B 0.9800 .
C124 H12C 0.9800 .
C125 H12D 0.9800 .
C125 H12E 0.9800 .
C125 H12F 0.9800 .
C126 H12G 0.9800 .
C126 H12H 0.9800 .
C126 H12I 0.9800 .
C127 C128 1.519(14) .
C128 C130 1.558(15) .
C128 C129 1.561(15) .
C128 H128 1.0000 .
C129 C161 1.518(15) .
C129 C132 1.561(16) .
C129 C131 1.613(15) .
C130 C133 1.522(16) .
C130 H13A 0.9900 .
C130 H13B 0.9900 .
C131 C134 1.516(15) .
C131 C133 1.527(17) .
C131 C162 1.537(15) .
C133 H13C 0.9900 .
C133 H13D 0.9900 .
C135 C158 1.44(2) .
C135 C136 1.530(16) .
C135 C155 1.62(2) .
C136 C156 1.52(2) .
C136 C137 1.546(15) .
C136 C157 1.62(2) .
C137 C139 1.499(16) .
C137 C138 1.538(15) .
C137 H137 1.0000 .
C139 C155 1.63(2) .
C139 H13E 0.9900 .
C139 H13F 0.9900 .
C140 C141 1.445(16) .
C140 H140 0.9500 .
C141 H141 0.9500 .
C142 C143 1.340(15) .
C142 H142 0.9500 .
C143 H143 0.9500 .
C144 H144 0.9500 .
C145 H145 0.9500 .
C146 H14A 0.9800 .
C146 H14B 0.9800 .
C146 H14C 0.9800 .
C147 C149 1.56(2) .
C147 H14D 0.9900 .
C147 H14E 0.9900 .
C148 C150 1.48(2) .
C148 C151 1.486(19) .
C148 C152 1.671(16) .
C149 C151 1.62(2) .
C149 H14F 0.9900 .
C149 H14G 0.9900 .
C150 H15A 0.9800 .
C150 H15B 0.9800 .
C150 H15C 0.9800 .
C151 C185 1.49(2) .
C151 C153 1.500(17) .
C152 H15D 0.9800 .
C152 H15E 0.9800 .
C152 H15F 0.9800 .
C154 H15G 0.9900 .
C154 H15H 0.9900 .
C155 H15I 0.9900 .
C155 H15J 0.9900 .
C156 H150 0.9800 .
C156 H151 0.9800 .
C156 H152 0.9800 .
C157 H153 0.9800 .
C157 H154 0.9800 .
C157 H155 0.9800 .
C158 H156 0.9800 .
C158 H157 0.9800 .
C158 H158 0.9800 .
C159 H15P 0.9900 .
C159 H15Q 0.9900 .
C160 H16A 0.9800 .
C160 H16B 0.9800 .
C160 H16C 0.9800 .
C161 H16D 0.9800 .
C161 H16E 0.9800 .
C161 H16F 0.9800 .
C162 H16G 0.9800 .
C162 H16H 0.9800 .
C162 H16I 0.9800 .
C163 H16J 0.9800 .
C163 H16K 0.9800 .
C163 H16L 0.9800 .
C164 C167 1.518(15) .
C164 H16M 0.9900 .
C164 H16N 0.9900 .
C166 H160 0.9800 .
C166 H161 0.9800 .
C166 H162 0.9800 .
C167 H163 0.9900 .
C167 H164 0.9900 .
C168 H16P 0.9800 .
C168 H16Q 0.9800 .
C168 H16R 0.9800 .
C169 H16S 0.9800 .
C169 H16T 0.9800 .
C169 H16U 0.9800 .
C170 H17A 0.9800 .
C170 H17B 0.9800 .
C170 H17C 0.9800 .
C171 H17D 0.9800 .
C171 H17E 0.9800 .
C171 H17F 0.9800 .
C172 C173 1.557(19) .
C172 H17G 0.9900 .
C172 H17H 0.9900 .
C173 H17I 0.9900 .
C173 H17J 0.9900 .
C174 H174 0.9800 .
C174 H175 0.9800 .
C174 H170 0.9800 .
C175 H171 0.9900 .
C175 H176 0.9900 .
C176 H172 0.9800 .
C176 H17K 0.9800 .
C176 H17L 0.9800 .
C177 H17M 0.9800 .
C177 H173 0.9800 .
C177 H17O 0.9800 .
C179 H17P 0.9800 .
C179 H17Q 0.9800 .
C179 H17R 0.9800 .
C180 C182 1.42(3) .
C180 C181 1.51(3) .
C180 C188 1.678(17) .
C181 C184 1.47(2) .
C181 C192 1.58(3) .
C181 H181 1.0000 .
C182 H18A 0.9800 .
C182 H18B 0.9800 .
C182 H18C 0.9800 .
C185 H18D 0.9800 .
C185 H18E 0.9800 .
C185 H18F 0.9800 .
C188 H18G 0.9800 .
C188 H18H 0.9800 .
C188 H18I 0.9800 .
C190 C192 1.53(3) .
C190 H19A 0.9900 .
C190 H19B 0.9900 .
C192 H19C 0.9900 .
C192 H19D 0.9900 .

loop_
_geom_hbond_atom_site_label_D
_geom_hbond_atom_site_label_H
_geom_hbond_atom_site_label_A
_geom_hbond_distance_DH
_geom_hbond_distance_HA
_geom_hbond_distance_DA
_geom_hbond_angle_DHA
_geom_hbond_site_symmetry_A
N1 H1N O2W 0.88 1.97 2.834(11) 168.8 1_656
N6 H6N O3W 0.88 1.95 2.799(11) 163.1 .
N8 H8N O30 0.88 1.95 2.825(11) 172.0 .
N11 H11N O1W 0.88 1.91 2.783(12) 170.2 .
N15 H15N O10 0.88 2.14 3.010(12) 171.0 1_454
N17 H17N O2 0.88 2.09 2.953(14) 166.4 2_756
O31 H31A O3 0.85 1.74 2.589(10) 178.4 1_455
O34 H34A O6 0.85(2) 1.76(5) 2.593(11) 165(16) 1_556
O35 H35A O18 0.85 1.73 2.574(10) 178.2 1_655
O37 H37A O17 0.86(2) 1.75(6) 2.567(11) 157(14) 1_556
O39 H39A O11 0.86(2) 1.91(13) 2.544(13) 129(14) 1_655
O41 H41A O28 0.85(2) 2.01(10) 2.603(10) 126(10) 1_455
O43 H43A O26 0.86(2) 2.00(10) 2.601(11) 126(11) 1_554
O46 H46D O23 0.85 1.74 2.589(11) 176.1 1_556
O47 H47A O15 0.85 1.80 2.655(12) 179.3 1_554
O50 H50A O16 0.85 1.98 2.831(11) 179.9 1_556
O52 H52A O25 0.85 1.95 2.797(11) 179.6 1_655
O53 H53A O16 0.85 1.96 2.810(11) 179.3 1_655

loop_
_geom_torsion_atom_site_label_1
_geom_torsion_atom_site_label_2
_geom_torsion_atom_site_label_3
_geom_torsion_atom_site_label_4
_geom_torsion
_geom_torsion_site_symmetry_1
O25 Cd4 O1 C53 171.1(7) .
N16 Cd4 O1 C53 82.8(7) 2_645
N5 Cd4 O1 C53 -96.3(7) .
O7 Cd4 O1 C53 -11.1(8) .
O6 Cd4 O1 C53 -161.4(12) .
O2 Cd4 O1 C53 0.6(6) .
O25 Cd4 O2 C53 -14.5(8) .
O1 Cd4 O2 C53 -0.6(6) .
N16 Cd4 O2 C53 -99.3(7) 2_645
N5 Cd4 O2 C53 85.9(6) .
O7 Cd4 O2 C53 171.4(6) .
O6 Cd4 O2 C53 174.1(6) .
O15 Cd1 O3 C61 -172.4(6) .
N7 Cd1 O3 C61 93.8(6) .
N10 Cd1 O3 C61 -75.3(6) .
O13 Cd1 O3 C61 -151.4(8) .
O14 Cd1 O3 C61 10.4(6) .
O8 Cd1 O3 C61 -0.3(8) .
C60 Cd1 O3 C61 -12.9(16) .
N4 Cd6 O4 C56 -94.1(6) .
O16 Cd6 O4 C56 177.6(6) .
O9 Cd6 O4 C56 151.2(13) .
N12 Cd6 O4 C56 84.2(6) .
O5 Cd6 O4 C56 -4.7(5) .
O10 Cd6 O4 C56 -7.9(7) .
N4 Cd6 O5 C56 95.2(6) .
O16 Cd6 O5 C56 8.3(7) .
O9 Cd6 O5 C56 -168.7(5) .
N12 Cd6 O5 C56 -82.5(6) .
O4 Cd6 O5 C56 4.8(5) .
O10 Cd6 O5 C56 -177.5(6) .
O25 Cd4 O6 C57 176.8(6) .
O1 Cd4 O6 C57 149.3(13) .
N16 Cd4 O6 C57 -94.5(7) 2_645
N5 Cd4 O6 C57 83.6(6) .
O7 Cd4 O6 C57 -5.8(6) .
O2 Cd4 O6 C57 -9.1(8) .
O25 Cd4 O7 C57 9.6(7) .
O1 Cd4 O7 C57 -167.1(6) .
N16 Cd4 O7 C57 96.5(6) 2_645
N5 Cd4 O7 C57 -80.1(6) .
O6 Cd4 O7 C57 5.7(6) .
O2 Cd4 O7 C57 -176.5(6) .
O15 Cd1 O8 C60 -5.7(7) .
N7 Cd1 O8 C60 84.7(6) .
N10 Cd1 O8 C60 -99.1(6) .
O13 Cd1 O8 C60 -4.0(5) .
O3 Cd1 O8 C60 -174.1(5) .
O14 Cd1 O8 C60 177.3(6) .
C61 Cd1 O8 C60 -174.2(5) .
N4 Cd6 O9 C58 82.9(7) .
O16 Cd6 O9 C58 170.7(6) .
N12 Cd6 O9 C58 -96.2(6) .
O4 Cd6 O9 C58 -162.8(12) .
O5 Cd6 O9 C58 -11.3(8) .
O10 Cd6 O9 C58 -0.5(6) .
N4 Cd6 O10 C58 -97.1(6) .
O16 Cd6 O10 C58 -12.8(8) .
O9 Cd6 O10 C58 0.5(6) .
N12 Cd6 O10 C58 86.9(6) .
O4 Cd6 O10 C58 175.6(5) .
O5 Cd6 O10 C58 173.0(6) .
O24 Cd3 O11 C59 -178.6(6) .
N9 Cd3 O11 C59 84.3(6) .
N14 Cd3 O11 C59 -81.2(6) .
O22 Cd3 O11 C59 -3.0(8) .
O12 Cd3 O11 C59 2.1(5) .
O23 Cd3 O11 C59 -145.4(9) .
O24 Cd3 O12 C59 -3.3(8) .
N9 Cd3 O12 C59 -95.2(6) .
N14 Cd3 O12 C59 92.2(6) .
O22 Cd3 O12 C59 174.5(6) .
O11 Cd3 O12 C59 -2.2(6) .
O23 Cd3 O12 C59 165.0(5) .
O15 Cd1 O13 C60 -177.2(6) .
N7 Cd1 O13 C60 -80.8(6) .
N10 Cd1 O13 C60 86.9(6) .
O3 Cd1 O13 C60 162.0(8) .
O14 Cd1 O13 C60 6.1(8) .
O8 Cd1 O13 C60 4.0(5) .
C61 Cd1 O13 C60 40.8(14) .
O15 Cd1 O14 C61 -14.6(8) .
N7 Cd1 O14 C61 -114.8(6) .
N10 Cd1 O14 C61 77.4(6) .
O13 Cd1 O14 C61 160.9(6) .
O3 Cd1 O14 C61 -10.7(6) .
O8 Cd1 O14 C61 162.6(6) .
C60 Cd1 O14 C61 163.9(6) .
N3 Cd2 O17 C112 90.6(7) .
O19 Cd2 O17 C112 -176.2(7) .
N18 Cd2 O17 C112 -83.0(7) 2_746
O20 Cd2 O17 C112 -1.2(9) .
O21 Cd2 O17 C112 1.6(6) .
O18 Cd2 O17 C112 -159.0(9) .
N3 Cd2 O18 C100 -96.0(6) .
O19 Cd2 O18 C100 173.3(6) .
N18 Cd2 O18 C100 78.8(6) 2_746
O20 Cd2 O18 C100 -7.0(6) .
O17 Cd2 O18 C100 155.9(8) .
O21 Cd2 O18 C100 0.9(8) .
N3 Cd2 O20 C100 107.0(6) .
O19 Cd2 O20 C100 7.7(8) .
N18 Cd2 O20 C100 -80.6(6) 2_746
O17 Cd2 O20 C100 -165.5(6) .
O21 Cd2 O20 C100 -167.7(6) .
O18 Cd2 O20 C100 7.2(6) .
N3 Cd2 O21 C112 -87.2(7) .
O19 Cd2 O21 C112 1.7(8) .
N18 Cd2 O21 C112 93.3(7) 2_746
O20 Cd2 O21 C112 176.6(7) .
O17 Cd2 O21 C112 -1.6(6) .
O18 Cd2 O21 C112 170.3(6) .
O24 Cd3 O22 C81 10.9(7) .
N9 Cd3 O22 C81 110.4(6) .
N14 Cd3 O22 C81 -81.7(6) .
O11 Cd3 O22 C81 -162.9(6) .
O12 Cd3 O22 C81 -167.0(6) .
O23 Cd3 O22 C81 5.2(5) .
O24 Cd3 O23 C81 179.0(6) .
N9 Cd3 O23 C81 -85.5(6) .
N14 Cd3 O23 C81 80.6(6) .
O22 Cd3 O23 C81 -5.0(5) .
O11 Cd3 O23 C81 145.7(9) .
O12 Cd3 O23 C81 6.9(7) .
N13 Cd5 O26 C79 102.9(6) .
O29 Cd5 O26 C79 3.0(6) .
N2 Cd5 O26 C79 -86.0(6) .
O27 Cd5 O26 C79 -171.9(7) .
O28 Cd5 O26 C79 -142.2(15) .
O30 Cd5 O26 C79 17.9(7) .
N13 Cd5 O28 C127 -83.0(6) .
O29 Cd5 O28 C127 20.3(7) .
N2 Cd5 O28 C127 105.3(6) .
O27 Cd5 O28 C127 -169.2(6) .
O26 Cd5 O28 C127 161.4(14) .
O30 Cd5 O28 C127 -1.0(5) .
C79 Cd5 O28 C127 32.1(11) .
N13 Cd5 O29 C79 -92.3(7) .
N2 Cd5 O29 C79 85.7(7) .
O27 Cd5 O29 C79 3.9(8) .
O28 Cd5 O29 C79 170.5(6) .
O26 Cd5 O29 C79 -3.1(6) .
O30 Cd5 O29 C79 -172.5(7) .
N13 Cd5 O30 C127 93.9(6) .
O29 Cd5 O30 C127 -163.2(6) .
N2 Cd5 O30 C127 -77.0(6) .
O27 Cd5 O30 C127 21.1(8) .
O28 Cd5 O30 C127 1.0(5) .
O26 Cd5 O30 C127 -175.4(5) .
C79 Cd5 O30 C127 -166.8(6) .
N13 Cd5 N2 C8 175.5(15) .
O29 Cd5 N2 C8 7.6(8) .
O27 Cd5 N2 C8 142.6(8) .
O28 Cd5 N2 C8 -124.8(8) .
O26 Cd5 N2 C8 62.1(8) .
O30 Cd5 N2 C8 -73.5(8) .
C79 Cd5 N2 C8 34.6(8) .
N13 Cd5 N2 C7 8(2) .
O29 Cd5 N2 C7 -159.8(8) .
O27 Cd5 N2 C7 -24.8(7) .
O28 Cd5 N2 C7 67.8(7) .
O26 Cd5 N2 C7 -105.3(8) .
O30 Cd5 N2 C7 119.1(7) .
C79 Cd5 N2 C7 -132.8(8) .
O19 Cd2 N3 C9 156.2(8) .
N18 Cd2 N3 C9 -61(2) 2_746
O20 Cd2 N3 C9 22.0(8) .
O17 Cd2 N3 C9 -119.4(8) .
O21 Cd2 N3 C9 -65.1(8) .
O18 Cd2 N3 C9 75.6(8) .
O19 Cd2 N3 C10 -30.8(7) .
N18 Cd2 N3 C10 112(2) 2_746
O20 Cd2 N3 C10 -165.0(7) .
O17 Cd2 N3 C10 53.6(7) .
O21 Cd2 N3 C10 107.9(7) .
O18 Cd2 N3 C10 -111.4(7) .
O16 Cd6 N4 C62 83.1(12) .
O9 Cd6 N4 C62 168.2(12) .
N12 Cd6 N4 C62 -24(5) .
O4 Cd6 N4 C62 -1.5(12) .
O5 Cd6 N4 C62 -55.5(12) .
O10 Cd6 N4 C62 -138.2(12) .
O16 Cd6 N4 C65 -94.3(10) .
O9 Cd6 N4 C65 -9.2(11) .
N12 Cd6 N4 C65 159(4) .
O4 Cd6 N4 C65 -179.0(10) .
O5 Cd6 N4 C65 127.1(11) .
O10 Cd6 N4 C65 44.3(10) .
O25 Cd4 N5 C14 15.2(8) .
O1 Cd4 N5 C14 -69.5(8) .
N16 Cd4 N5 C14 119(3) 2_645
O7 Cd4 N5 C14 153.7(8) .
O6 Cd4 N5 C14 99.9(8) .
O2 Cd4 N5 C14 -122.7(8) .
O25 Cd4 N5 C15 -152.4(7) .
O1 Cd4 N5 C15 122.9(8) .
N16 Cd4 N5 C15 -49(4) 2_645
O7 Cd4 N5 C15 -13.9(7) .
O6 Cd4 N5 C15 -67.7(8) .
O2 Cd4 N5 C15 69.7(8) .
O15 Cd1 N7 C19 33.0(8) .
N10 Cd1 N7 C19 -121.6(14) .
O13 Cd1 N7 C19 -49.8(8) .
O3 Cd1 N7 C19 114.8(8) .
O14 Cd1 N7 C19 168.4(8) .
O8 Cd1 N7 C19 -104.4(8) .
C61 Cd1 N7 C19 143.4(8) .
C60 Cd1 N7 C19 -77.2(8) .
O15 Cd1 N7 C20 -150.6(8) .
N10 Cd1 N7 C20 54.8(16) .
O13 Cd1 N7 C20 126.6(8) .
O3 Cd1 N7 C20 -68.8(8) .
O14 Cd1 N7 C20 -15.2(8) .
O8 Cd1 N7 C20 72.1(8) .
C61 Cd1 N7 C20 -40.2(8) .
C60 Cd1 N7 C20 99.2(8) .
O24 Cd3 N9 C25 -34.5(9) .
N14 Cd3 N9 C25 133.1(12) .
O22 Cd3 N9 C25 -170.6(9) .
O11 Cd3 N9 C25 48.9(9) .
O12 Cd3 N9 C25 102.2(9) .
O23 Cd3 N9 C25 -119.0(9) .
O24 Cd3 N9 C23 154.8(8) .
N14 Cd3 N9 C23 -37.7(17) .
O22 Cd3 N9 C23 18.6(8) .
O11 Cd3 N9 C23 -121.8(8) .
O12 Cd3 N9 C23 -68.5(8) .
O23 Cd3 N9 C23 70.3(8) .
O15 Cd1 N10 C30 -168.5(10) .
N7 Cd1 N10 C30 -14.0(19) .
O13 Cd1 N10 C30 -85.0(10) .
O3 Cd1 N10 C30 111.4(10) .
O14 Cd1 N10 C30 57.0(10) .
O8 Cd1 N10 C30 -31.1(10) .
C61 Cd1 N10 C30 83.9(10) .
C60 Cd1 N10 C30 -57.7(10) .
O15 Cd1 N10 C29 28.4(8) .
N7 Cd1 N10 C29 -177.1(11) .
O13 Cd1 N10 C29 111.9(8) .
O3 Cd1 N10 C29 -51.7(8) .
O14 Cd1 N10 C29 -106.1(8) .
O8 Cd1 N10 C29 165.8(8) .
C61 Cd1 N10 C29 -79.2(8) .
C60 Cd1 N10 C29 139.2(8) .
N4 Cd6 N12 C37 121(4) .
O16 Cd6 N12 C37 14.7(8) .
O9 Cd6 N12 C37 -70.6(8) .
O4 Cd6 N12 C37 99.1(8) .
O5 Cd6 N12 C37 153.2(8) .
O10 Cd6 N12 C37 -124.4(8) .
N4 Cd6 N12 C36 -47(5) .
O16 Cd6 N12 C36 -152.9(8) .
O9 Cd6 N12 C36 121.8(8) .
O4 Cd6 N12 C36 -68.5(8) .
O5 Cd6 N12 C36 -14.5(8) .
O10 Cd6 N12 C36 68.0(8) .
O29 Cd5 N13 C41 174.9(8) .
N2 Cd5 N13 C41 7(2) .
O27 Cd5 N13 C41 40.2(8) .
O28 Cd5 N13 C41 -52.4(8) .
O26 Cd5 N13 C41 120.0(8) .
O30 Cd5 N13 C41 -105.2(8) .
C79 Cd5 N13 C41 147.4(8) .
O29 Cd5 N13 C40 -12.6(9) .
N2 Cd5 N13 C40 180(15) .
O27 Cd5 N13 C40 -147.4(8) .
O28 Cd5 N13 C40 120.1(8) .
O26 Cd5 N13 C40 -67.5(8) .
O30 Cd5 N13 C40 67.2(8) .
C79 Cd5 N13 C40 -40.2(9) .
O24 Cd3 N14 C48 -36.9(8) .
N9 Cd3 N14 C48 155.6(11) .
O22 Cd3 N14 C48 98.4(8) .
O11 Cd3 N14 C48 -120.6(8) .
O12 Cd3 N14 C48 -173.8(8) .
O23 Cd3 N14 C48 45.3(8) .
O24 Cd3 N14 C52 163.9(8) .
N9 Cd3 N14 C52 -3.6(17) .
O22 Cd3 N14 C52 -60.8(8) .
O11 Cd3 N14 C52 80.2(8) .
O12 Cd3 N14 C52 27.0(8) .
O23 Cd3 N14 C52 -113.9(8) .
C2 N1 C1 C3 29.1(18) .
C2 N1 C1 C4 -153.8(10) .
C1 N1 C2 C5 17.7(17) .
C1 N1 C2 C6 -161.4(10) .
N1 C1 C3 C8 174.8(10) .
C4 C1 C3 C8 -2.3(16) .
N1 C1 C4 C7 -174.1(10) .
C3 C1 C4 C7 3.2(15) .
N1 C2 C5 C10 -179.7(10) .
C6 C2 C5 C10 -0.5(15) .
C5 C2 C6 C9 0.9(14) .
N1 C2 C6 C9 -179.9(9) .
C8 N2 C7 C4 2.7(15) .
Cd5 N2 C7 C4 170.5(7) .
C1 C4 C7 N2 -3.5(16) .
C7 N2 C8 C3 -1.9(15) .
Cd5 N2 C8 C3 -169.4(8) .
C1 C3 C8 N2 1.7(17) .
C10 N3 C9 C6 2.4(15) .
Cd2 N3 C9 C6 175.4(8) .
C2 C6 C9 N3 -1.9(16) .
C9 N3 C10 C5 -2.0(15) .
Cd2 N3 C10 C5 -175.4(7) .
C2 C5 C10 N3 1.1(15) .
C16 N6 C11 C12 -12.7(18) .
C16 N6 C11 C13 171.6(10) .
C13 C11 C12 C15 -0.4(16) .
N6 C11 C12 C15 -176.2(10) .
C12 C11 C13 C14 0.2(16) .
N6 C11 C13 C14 176.2(10) .
C11 C13 C14 N5 0.7(18) .
C15 N5 C14 C13 -1.2(16) .
Cd4 N5 C14 C13 -169.3(8) .
C14 N5 C15 C12 1.0(15) .
Cd4 N5 C15 C12 169.4(8) .
C11 C12 C15 N5 -0.2(17) .
C11 N6 C16 C18 -32.3(17) .
C11 N6 C16 C17 154.9(11) .
N6 C16 C17 C20 179.1(10) .
C18 C16 C17 C20 5.7(16) .
N6 C16 C18 C19 -178.4(10) .
C17 C16 C18 C19 -5.3(16) .
C20 N7 C19 C18 0.9(16) .
Cd1 N7 C19 C18 177.4(8) .
C16 C18 C19 N7 2.2(17) .
C16 C17 C20 N7 -2.9(17) .
C19 N7 C20 C17 -0.5(15) .
Cd1 N7 C20 C17 -177.0(8) .
C26 N8 C22 C24 1(2) .
C26 N8 C22 C21 -174.4(11) .
C23 C21 C22 N8 178.4(11) .
C23 C21 C22 C24 2.2(16) .
C25 N9 C23 C21 0.8(17) .
Cd3 N9 C23 C21 172.4(9) .
C22 C21 C23 N9 -0.6(18) .
N8 C22 C24 C25 180.0(12) .
C21 C22 C24 C25 -4.3(17) .
C23 N9 C25 C24 -3.0(18) .
Cd3 N9 C25 C24 -174.1(10) .
C22 C24 C25 N9 5(2) .
C22 N8 C26 C28 171.9(12) .
C22 N8 C26 C27 -9(2) .
N8 C26 C27 C30 177.1(12) .
C28 C26 C27 C30 -3.8(18) .
N8 C26 C28 C29 -179.0(10) .
C27 C26 C28 C29 1.8(17) .
C30 N10 C29 C28 -0.4(17) .
Cd1 N10 C29 C28 163.6(9) .
C26 C28 C29 N10 0.3(18) .
C29 N10 C30 C27 -2(2) .
Cd1 N10 C30 C27 -165.9(11) .
C26 C27 C30 N10 4(2) .
C33 N11 C32 C39 152.5(10) .
C33 N11 C32 C38 -29.0(16) .
C32 N11 C33 C35 -15.4(17) .
C32 N11 C33 C34 168.4(10) .
C35 C33 C34 C37 0.2(15) .
N11 C33 C34 C37 176.8(9) .
N11 C33 C35 C36 -175.2(10) .
C34 C33 C35 C36 1.1(16) .
C37 N12 C36 C35 -1.0(17) .
Cd6 N12 C36 C35 167.3(9) .
C33 C35 C36 N12 -0.7(18) .
C36 N12 C37 C34 2.4(16) .
Cd6 N12 C37 C34 -165.6(8) .
C33 C34 C37 N12 -2.0(16) .
N11 C32 C38 C41 -177.9(10) .
C39 C32 C38 C41 0.6(15) .
N11 C32 C39 C40 -179.6(10) .
C38 C32 C39 C40 1.8(15) .
C41 N13 C40 C39 -1.5(16) .
Cd5 N13 C40 C39 -174.3(8) .
C32 C39 C40 N13 -1.5(17) .
C40 N13 C41 C38 4.3(16) .
Cd5 N13 C41 C38 177.1(8) .
C32 C38 C41 N13 -3.9(17) .
C44 C42 C43 C92 148.1(10) .
C44 C42 C43 C45 20.3(12) .
C43 C42 C44 C80 7.7(12) .
C92 C43 C45 C91 72.7(13) .
C42 C43 C45 C91 -162.3(10) .
C92 C43 C45 C46 -48.2(14) .
C42 C43 C45 C46 76.8(11) .
C92 C43 C45 C80 -164.3(10) .
C42 C43 C45 C80 -39.3(10) .
C52 N14 C48 C47 3.7(15) .
Cd3 N14 C48 C47 -156.4(8) .
C49 C47 C48 N14 -2.1(15) .
C50 N15 C49 C51 1.4(19) .
C50 N15 C49 C47 -178.5(11) .
C48 C47 C49 N15 179.9(9) .
C48 C47 C49 C51 -0.1(14) .
C49 N15 C50 C141 42(2) .
C49 N15 C50 C142 -134.9(13) .
N15 C49 C51 C52 -179.6(11) .
C47 C49 C51 C52 0.3(16) .
C49 C51 C52 N14 1.5(19) .
C48 N14 C52 C51 -3.3(17) .
Cd3 N14 C52 C51 157.7(10) .
Cd4 O2 C53 O1 1.0(10) .
Cd4 O2 C53 C54 -175.7(9) .
Cd4 O1 C53 O2 -1.0(11) .
Cd4 O1 C53 C54 175.8(8) .
O2 C53 C54 C55 -35.9(15) .
O1 C53 C54 C55 147.4(10) .
O2 C53 C54 C108 -159.6(11) .
O1 C53 C54 C108 23.7(14) .
C53 C54 C55 C88 -47.9(14) .
C108 C54 C55 C88 80.5(13) .
C53 C54 C55 C109 73.9(13) .
C108 C54 C55 C109 -157.8(11) .
C53 C54 C55 C89 -165.4(10) .
C108 C54 C55 C89 -37.1(12) .
Cd6 O5 C56 O4 -8.5(10) .
Cd6 O5 C56 C95 166.5(8) .
Cd6 O4 C56 O5 8.6(10) .
Cd6 O4 C56 C95 -166.5(8) .
Cd4 O6 C57 O7 10.2(10) .
Cd4 O6 C57 C93 -169.9(9) .
Cd4 O7 C57 O6 -10.2(10) .
Cd4 O7 C57 C93 169.9(9) .
Cd6 O10 C58 O9 -0.9(10) .
Cd6 O10 C58 C72 -176.8(9) .
Cd6 O9 C58 O10 0.9(11) .
Cd6 O9 C58 C72 176.9(8) .
Cd3 O12 C59 O11 4.0(10) .
Cd3 O12 C59 C135 -174.8(8) .
Cd3 O11 C59 O12 -4.0(10) .
Cd3 O11 C59 C135 174.8(8) .
Cd1 O8 C60 O13 7.0(9) .
Cd1 O8 C60 C80 -176.6(8) .
Cd1 O13 C60 O8 -7.3(10) .
Cd1 O13 C60 C80 176.1(7) .
O15 Cd1 C60 O8 175.9(5) .
N7 Cd1 C60 O8 -91.4(6) .
N10 Cd1 C60 O8 79.6(6) .
O13 Cd1 C60 O8 172.9(9) .
O3 Cd1 C60 O8 17.7(16) .
O14 Cd1 C60 O8 -3.0(6) .
C61 Cd1 C60 O8 8.3(8) .
O15 Cd1 C60 O13 3.0(6) .
N7 Cd1 C60 O13 95.7(6) .
N10 Cd1 C60 O13 -93.3(6) .
O3 Cd1 C60 O13 -155.2(11) .
O14 Cd1 C60 O13 -175.9(5) .
O8 Cd1 C60 O13 -172.9(9) .
C61 Cd1 C60 O13 -164.6(6) .
O15 Cd1 C60 C80 -34(7) .
N7 Cd1 C60 C80 58(7) .
N10 Cd1 C60 C80 -131(7) .
O13 Cd1 C60 C80 -37(7) .
O3 Cd1 C60 C80 167(7) .
O14 Cd1 C60 C80 147(7) .
O8 Cd1 C60 C80 150(8) .
C61 Cd1 C60 C80 158(7) .
Cd1 O14 C61 O3 19.3(11) .
Cd1 O14 C61 C120 -159.6(10) .
Cd1 O3 C61 O14 -19.4(11) .
Cd1 O3 C61 C120 159.6(8) .
O15 Cd1 C61 O14 169.1(6) .
N7 Cd1 C61 O14 68.5(6) .
N10 Cd1 C61 O14 -98.3(6) .
O13 Cd1 C61 O14 -50.9(14) .
O3 Cd1 C61 O14 161.2(10) .
O8 Cd1 C61 O14 -19.0(7) .
C60 Cd1 C61 O14 -23.1(9) .
O15 Cd1 C61 O3 7.9(7) .
N7 Cd1 C61 O3 -92.7(6) .
N10 Cd1 C61 O3 100.5(6) .
O13 Cd1 C61 O3 147.8(9) .
O14 Cd1 C61 O3 -161.2(10) .
O8 Cd1 C61 O3 179.8(5) .
C60 Cd1 C61 O3 175.7(5) .
O15 Cd1 C61 C120 -80(3) .
N7 Cd1 C61 C120 180(100) .
N10 Cd1 C61 C120 13(2) .
O13 Cd1 C61 C120 60(3) .
O3 Cd1 C61 C120 -88(3) .
O14 Cd1 C61 C120 111(3) .
O8 Cd1 C61 C120 92(2) .
C60 Cd1 C61 C120 88(3) .
C65 N4 C62 C63 -14(2) .
Cd6 N4 C62 C63 168.4(12) .
N4 C62 C63 C64 5(3) .
C62 C63 C64 N17 -175.4(16) .
C62 C63 C64 C145 6(3) .
C66 N17 C64 C63 -45(3) .
C66 N17 C64 C145 134.2(15) .
C62 N4 C65 C145 13(2) .
Cd6 N4 C65 C145 -169.0(12) .
C64 N17 C66 C144 -6(2) .
C64 N17 C66 C67 175.6(13) .
N17 C66 C67 C68 177.9(11) .
C144 C66 C67 C68 -1.0(17) .
C66 C67 C68 N18 0.3(17) .
C69 N18 C68 C67 3.1(16) .
Cd2 N18 C68 C67 -161.3(8) 2_756
C68 N18 C69 C144 -6.0(18) .
Cd2 N18 C69 C144 159.3(10) 2_756
C70 C71 C72 C58 75.6(13) .
C73 C71 C72 C58 -49.8(13) .
C74 C71 C72 C58 -162.3(10) .
C70 C71 C72 C111 -156.6(12) .
C73 C71 C72 C111 78.0(13) .
C74 C71 C72 C111 -34.5(12) .
O10 C58 C72 C71 -36.4(15) .
O9 C58 C72 C71 147.5(10) .
O10 C58 C72 C111 -161.2(11) .
O9 C58 C72 C111 22.8(15) .
C70 C71 C74 C77 161.6(12) .
C72 C71 C74 C77 42.8(12) .
C73 C71 C74 C77 -72.7(12) .
C70 C71 C74 C85 -76.2(14) .
C72 C71 C74 C85 164.9(11) .
C73 C71 C74 C85 49.4(13) .
C70 C71 C74 C146 39.6(16) .
C72 C71 C74 C146 -79.3(13) .
C73 C71 C74 C146 165.3(12) .
C85 C74 C77 C111 -158.7(12) .
C71 C74 C77 C111 -34.2(15) .
C146 C74 C77 C111 88.5(14) .
Cd5 O29 C79 O26 5.7(11) .
Cd5 O29 C79 C96 -169.5(9) .
Cd5 O26 C79 O29 -5.2(11) .
Cd5 O26 C79 C96 170.1(9) .
N13 Cd5 C79 O29 93.3(7) .
N2 Cd5 C79 O29 -92.9(7) .
O27 Cd5 C79 O29 -177.1(6) .
O28 Cd5 C79 O29 -19.5(12) .
O26 Cd5 C79 O29 174.6(11) .
O30 Cd5 C79 O29 7.9(7) .
N13 Cd5 C79 O26 -81.3(6) .
O29 Cd5 C79 O26 -174.6(11) .
N2 Cd5 C79 O26 92.5(6) .
O27 Cd5 C79 O26 8.4(7) .
O28 Cd5 C79 O26 165.9(6) .
O30 Cd5 C79 O26 -166.7(6) .
N13 Cd5 C79 C96 171(5) .
O29 Cd5 C79 C96 78(5) .
N2 Cd5 C79 C96 -15(5) .
O27 Cd5 C79 C96 -99(5) .
O28 Cd5 C79 C96 58(5) .
O26 Cd5 C79 C96 -108(5) .
O30 Cd5 C79 C96 86(5) .
O8 C60 C80 C44 152.0(9) .
O13 C60 C80 C44 -31.5(12) .
Cd1 C60 C80 C44 4(8) .
O8 C60 C80 C163 -87.2(11) .
O13 C60 C80 C163 89.2(11) .
Cd1 C60 C80 C163 125(7) .
O8 C60 C80 C45 36.4(12) .
O13 C60 C80 C45 -147.1(9) .
Cd1 C60 C80 C45 -112(7) .
C42 C44 C80 C60 -153.7(9) .
C42 C44 C80 C163 89.0(11) .
C42 C44 C80 C45 -31.8(11) .
C91 C45 C80 C60 -72.4(11) .
C43 C45 C80 C60 165.9(8) .
C46 C45 C80 C60 49.5(11) .
C91 C45 C80 C44 165.2(9) .
C43 C45 C80 C44 43.6(9) .
C46 C45 C80 C44 -72.8(10) .
C91 C45 C80 C163 46.3(12) .
C43 C45 C80 C163 -75.4(10) .
C46 C45 C80 C163 168.2(9) .
Cd3 O22 C81 O23 -9.6(10) .
Cd3 O22 C81 C82 164.8(8) .
Cd3 O23 C81 O22 9.1(9) .
Cd3 O23 C81 C82 -165.5(8) .
O22 C81 C82 C117 158.8(10) .
O23 C81 C82 C117 -26.6(13) .
O22 C81 C82 C160 -78.4(12) .
O23 C81 C82 C160 96.2(12) .
O22 C81 C82 C83 40.8(13) .
O23 C81 C82 C83 -144.6(9) .
C117 C82 C83 C84 165.6(12) .
C81 C82 C83 C84 -70.9(13) .
C160 C82 C83 C84 44.3(14) .
C117 C82 C83 C94 -71.7(12) .
C81 C82 C83 C94 51.8(12) .
C160 C82 C83 C94 167.1(10) .
C117 C82 C83 C118 42.4(11) .
C81 C82 C83 C118 165.9(9) .
C160 C82 C83 C118 -78.9(11) .
C77 C74 C85 O53 -16.3(17) .
C71 C74 C85 O53 -135.6(13) .
C146 C74 C85 O53 102.4(16) .
C77 C74 C85 O54 162.2(12) .
C71 C74 C85 O54 42.9(16) .
C146 C74 C85 O54 -79.1(15) .
C88 C55 C89 C90 44.9(15) .
C109 C55 C89 C90 -80.5(14) .
C54 C55 C89 C90 161.3(10) .
C88 C55 C89 C177 168.1(12) .
C109 C55 C89 C177 42.8(16) .
C54 C55 C89 C177 -75.4(14) .
C88 C55 C89 C99 -73.4(12) .
C109 C55 C89 C99 161.3(11) .
C54 C55 C89 C99 43.1(11) .
C177 C89 C90 O33 98.8(17) .
C99 C89 C90 O33 -18.8(18) .
C55 C89 C90 O33 -132.7(14) .
C177 C89 C90 O34 -78.9(15) .
C99 C89 C90 O34 163.5(12) .
C55 C89 C90 O34 49.6(16) .
C45 C43 C92 O32 128.2(13) .
C42 C43 C92 O32 7.1(17) .
C45 C43 C92 O31 -54.4(14) .
C42 C43 C92 O31 -175.4(9) .
O6 C57 C93 C179 111.4(15) .
O7 C57 C93 C179 -68.7(16) .
O6 C57 C93 C180 -122.8(14) .
O7 C57 C93 C180 57.1(18) .
O6 C57 C93 C190 -33.9(16) .
O7 C57 C93 C190 145.9(13) .
O5 C56 C95 C148 78.3(14) .
O4 C56 C95 C148 -106.6(13) .
O5 C56 C95 C147 -34.8(15) .
O4 C56 C95 C147 140.3(11) .
O29 C79 C96 C110 -147.8(12) .
O26 C79 C96 C110 36.9(15) .
Cd5 C79 C96 C110 140(5) .
O29 C79 C96 C97 -21.5(16) .
O26 C79 C96 C97 163.2(9) .
Cd5 C79 C96 C97 -94(5) .
C110 C96 C97 C125 -156.4(10) .
C79 C96 C97 C125 75.1(12) .
C110 C96 C97 C126 80.7(12) .
C79 C96 C97 C126 -47.9(12) .
C110 C96 C97 C98 -34.0(11) .
C79 C96 C97 C98 -162.5(9) .
C125 C97 C98 C123 -78.9(12) .
C96 C97 C98 C123 161.2(9) .
C126 C97 C98 C123 45.8(12) .
C125 C97 C98 C124 41.6(13) .
C96 C97 C98 C124 -78.4(11) .
C126 C97 C98 C124 166.2(9) .
C125 C97 C98 C154 159.8(10) .
C96 C97 C98 C154 39.8(11) .
C126 C97 C98 C154 -75.5(11) .
C90 C89 C99 C108 -155.3(12) .
C177 C89 C99 C108 89.5(14) .
C55 C89 C99 C108 -33.4(14) .
Cd2 O20 C100 O18 -12.9(10) .
Cd2 O20 C100 C101 160.2(9) .
Cd2 O18 C100 O20 12.5(10) .
Cd2 O18 C100 C101 -160.9(8) .
O20 C100 C101 C176 -88.9(14) .
O18 C100 C101 C176 84.3(13) .
O20 C100 C101 C102 149.3(11) .
O18 C100 C101 C102 -37.5(14) .
O20 C100 C101 C103 34.5(15) .
O18 C100 C101 C103 -152.3(9) .
C100 C101 C102 C175 -152.9(13) .
C176 C101 C102 C175 86.0(15) .
C103 C101 C102 C175 -30.3(15) .
C100 C101 C103 C106 47.3(13) .
C176 C101 C103 C106 169.2(11) .
C102 C101 C103 C106 -75.6(12) .
C100 C101 C103 C105 166.3(10) .
C176 C101 C103 C105 -71.8(12) .
C102 C101 C103 C105 43.4(11) .
C100 C101 C103 C104 -79.0(13) .
C176 C101 C103 C104 42.9(15) .
C102 C101 C103 C104 158.1(11) .
C106 C103 C105 C107 -46.3(15) .
C104 C103 C105 C107 78.0(15) .
C101 C103 C105 C107 -164.4(11) .
C106 C103 C105 C175 77.1(14) .
C104 C103 C105 C175 -158.6(13) .
C101 C103 C105 C175 -41.0(13) .
C103 C105 C107 O38 105.4(16) .
C175 C105 C107 O38 -13(2) .
C103 C105 C107 O37 -69.2(16) .
C175 C105 C107 O37 172.1(13) .
C53 C54 C108 C99 146.5(11) .
C55 C54 C108 C99 16.4(15) .
C89 C99 C108 C54 10.7(16) .
C79 C96 C110 C154 145.8(12) .
C97 C96 C110 C154 14.6(15) .
C74 C77 C111 C72 11.8(18) .
C71 C72 C111 C77 15.1(17) .
C58 C72 C111 C77 145.3(13) .
Cd2 O17 C112 O21 -2.9(12) .
Cd2 O17 C112 C113 177.3(10) .
Cd2 O21 C112 O17 2.9(12) .
Cd2 O21 C112 C113 -177.3(10) .
O17 C112 C113 C174 -38.4(17) .
O21 C112 C113 C174 141.8(13) .
O17 C112 C113 C172 -159.4(14) .
O21 C112 C113 C172 20.8(18) .
O17 C112 C113 C114 87.1(14) .
O21 C112 C113 C114 -92.7(14) .
C174 C113 C114 C171 165.6(12) .
C112 C113 C114 C171 41.5(16) .
C172 C113 C114 C171 -78.9(14) .
C174 C113 C114 C115 -71.2(13) .
C112 C113 C114 C115 164.7(11) .
C172 C113 C114 C115 44.4(13) .
C174 C113 C114 C170 45.7(15) .
C112 C113 C114 C170 -78.5(15) .
C172 C113 C114 C170 161.2(13) .
C171 C114 C115 C173 86.1(15) .
C170 C114 C115 C173 -149.8(13) .
C113 C114 C115 C173 -31.9(13) .
C171 C114 C115 C116 -40.6(15) .
C170 C114 C115 C116 83.6(14) .
C113 C114 C115 C116 -158.5(9) .
C173 C115 C116 O36 144.8(13) .
C114 C115 C116 O36 -92.8(14) .
C173 C115 C116 O35 -35.5(15) .
C114 C115 C116 O35 86.9(12) .
C81 C82 C117 C159 -155.3(11) .
C160 C82 C117 C159 86.9(13) .
C83 C82 C117 C159 -32.9(14) .
C84 C83 C118 C119 70.0(14) .
C94 C83 C118 C119 -50.7(13) .
C82 C83 C118 C119 -165.0(10) .
C84 C83 C118 C159 -161.1(13) .
C94 C83 C118 C159 78.1(13) .
C82 C83 C118 C159 -36.1(13) .
C159 C118 C119 O40 -14(2) .
C83 C118 C119 O40 110.9(14) .
C159 C118 C119 O39 170.8(14) .
C83 C118 C119 O39 -64.5(16) .
O14 C61 C120 C164 -145.9(11) .
O3 C61 C120 C164 35.1(15) .
Cd1 C61 C120 C164 113(2) .
O14 C61 C120 C121 -16.5(16) .
O3 C61 C120 C121 164.6(10) .
Cd1 C61 C120 C121 -117(2) .
C164 C120 C121 C168 -159.9(11) .
C61 C120 C121 C168 66.6(14) .
C164 C120 C121 C169 74.4(12) .
C61 C120 C121 C169 -59.1(12) .
C164 C120 C121 C122 -38.3(12) .
C61 C120 C121 C122 -171.8(10) .
C168 C121 C122 C165 -77.6(14) .
C169 C121 C122 C165 47.0(14) .
C120 C121 C122 C165 158.9(11) .
C168 C121 C122 C167 162.0(11) .
C169 C121 C122 C167 -73.4(12) .
C120 C121 C122 C167 38.5(12) .
C168 C121 C122 C166 41.7(14) .
C169 C121 C122 C166 166.3(11) .
C120 C121 C122 C166 -81.8(12) .
C124 C98 C123 O42 117.1(13) .
C154 C98 C123 O42 -3.2(17) .
C97 C98 C123 O42 -117.6(13) .
C124 C98 C123 O41 -61.1(12) .
C154 C98 C123 O41 178.6(10) .
C97 C98 C123 O41 64.2(12) .
Cd5 O30 C127 O28 -1.8(10) .
Cd5 O30 C127 C128 175.7(8) .
Cd5 O28 C127 O30 1.9(10) .
Cd5 O28 C127 C128 -175.7(7) .
O30 C127 C128 C130 -15.8(13) .
O28 C127 C128 C130 161.7(9) .
O30 C127 C128 C129 104.1(12) .
O28 C127 C128 C129 -78.4(12) .
C127 C128 C129 C161 -50.5(13) .
C130 C128 C129 C161 74.9(11) .
C127 C128 C129 C132 72.3(12) .
C130 C128 C129 C132 -162.3(9) .
C127 C128 C129 C131 -168.4(9) .
C130 C128 C129 C131 -43.0(10) .
C127 C128 C130 C133 173.8(8) .
C129 C128 C130 C133 46.5(10) .
C161 C129 C131 C134 28.7(13) .
C128 C129 C131 C134 146.4(10) .
C132 C129 C131 C134 -95.8(11) .
C161 C129 C131 C133 -94.2(11) .
C128 C129 C131 C133 23.5(11) .
C132 C129 C131 C133 141.3(10) .
C161 C129 C131 C162 146.3(10) .
C128 C129 C131 C162 -96.0(11) .
C132 C129 C131 C162 21.8(14) .
C128 C130 C133 C131 -31.2(12) .
C134 C131 C133 C130 -115.6(11) .
C162 C131 C133 C130 125.7(10) .
C129 C131 C133 C130 4.8(13) .
C133 C131 C134 O44 -155.4(13) .
C162 C131 C134 O44 -34.4(17) .
C129 C131 C134 O44 86.9(15) .
C133 C131 C134 O43 24.6(14) .
C162 C131 C134 O43 145.6(11) .
C129 C131 C134 O43 -93.1(12) .
O12 C59 C135 C158 126.7(13) .
O11 C59 C135 C158 -52.1(15) .
O12 C59 C135 C136 -97.5(13) .
O11 C59 C135 C136 83.6(13) .
O12 C59 C135 C155 12.9(15) .
O11 C59 C135 C155 -166.0(11) .
C158 C135 C136 C156 166.6(14) .
C59 C135 C136 C156 34.3(17) .
C155 C135 C136 C156 -83.1(14) .
C158 C135 C136 C137 -66.1(15) .
C59 C135 C136 C137 161.6(10) .
C155 C135 C136 C137 44.2(12) .
C158 C135 C136 C157 50.3(16) .
C59 C135 C136 C157 -82.0(14) .
C155 C135 C136 C157 160.6(12) .
C156 C136 C137 C139 99.3(14) .
C135 C136 C137 C139 -27.0(13) .
C157 C136 C137 C139 -141.9(12) .
C156 C136 C137 C138 -30.9(16) .
C135 C136 C137 C138 -157.2(10) .
C157 C136 C137 C138 87.9(13) .
C139 C137 C138 O45 131.6(12) .
C136 C137 C138 O45 -102.7(13) .
C139 C137 C138 O46 -41.3(14) .
C136 C137 C138 O46 84.4(12) .
C138 C137 C139 C155 126.6(12) .
C136 C137 C139 C155 -3.0(15) .
C143 N16 C140 C141 7(2) .
Cd4 N16 C140 C141 -177.6(10) 2_655
C142 C50 C141 C140 -5(2) .
N15 C50 C141 C140 178.5(13) .
N16 C140 C141 C50 -2(3) .
C141 C50 C142 C143 6(2) .
N15 C50 C142 C143 -176.8(13) .
C50 C142 C143 N16 -1(2) .
C140 N16 C143 C142 -5(2) .
Cd4 N16 C143 C142 178.4(11) 2_655
N17 C66 C144 C69 179.5(12) .
C67 C66 C144 C69 -1.6(18) .
N18 C69 C144 C66 5(2) .
N4 C65 C145 C64 -3(2) .
C63 C64 C145 C65 -6(3) .
N17 C64 C145 C65 174.9(15) .
C56 C95 C147 C149 141.4(12) .
C148 C95 C147 C149 18.2(16) .
C56 C95 C148 C150 -27.7(19) .
C147 C95 C148 C150 92.7(15) .
C56 C95 C148 C151 -168.7(11) .
C147 C95 C148 C151 -48.4(15) .
C56 C95 C148 C152 85.7(15) .
C147 C95 C148 C152 -153.9(13) .
C95 C147 C149 C151 11.9(18) .
C150 C148 C151 C185 161.6(15) .
C95 C148 C151 C185 -57.3(18) .
C152 C148 C151 C185 41(2) .
C150 C148 C151 C153 31.7(18) .
C95 C148 C151 C153 172.8(12) .
C152 C148 C151 C153 -89(2) .
C150 C148 C151 C149 -88.9(15) .
C95 C148 C151 C149 52.3(15) .
C152 C148 C151 C149 150.6(19) .
C147 C149 C151 C148 -36.7(16) .
C147 C149 C151 C185 79.4(17) .
C147 C149 C151 C153 -155.3(13) .
C148 C151 C153 O50 91.2(16) .
C185 C151 C153 O50 -40(2) .
C149 C151 C153 O50 -163.7(13) .
C148 C151 C153 O51 -92.1(14) .
C185 C151 C153 O51 136.2(14) .
C149 C151 C153 O51 12.9(16) .
C96 C110 C154 C98 12.4(16) .
C123 C98 C154 C110 -153.3(11) .
C124 C98 C154 C110 88.4(13) .
C97 C98 C154 C110 -33.4(14) .
C158 C135 C155 C139 76.4(14) .
C59 C135 C155 C139 -166.3(10) .
C136 C135 C155 C139 -44.2(13) .
C137 C139 C155 C135 29.7(15) .
C119 C118 C159 C117 146.4(12) .
C83 C118 C159 C117 17.4(17) .
C82 C117 C159 C118 10.1(17) .
C61 C120 C164 C167 157.2(11) .
C121 C120 C164 C167 23.2(15) .
C167 C122 C165 O47 0(2) .
C166 C122 C165 O47 121.4(17) .
C121 C122 C165 O47 -115.5(16) .
C167 C122 C165 O48 174.2(14) .
C166 C122 C165 O48 -64.7(17) .
C121 C122 C165 O48 58.4(19) .
C120 C164 C167 C122 2.7(17) .
C165 C122 C167 C164 -147.7(13) .
C166 C122 C167 C164 94.3(14) .
C121 C122 C167 C164 -26.8(16) .
C174 C113 C172 C173 76.5(17) .
C112 C113 C172 C173 -162.7(12) .
C114 C113 C172 C173 -40.8(16) .
C116 C115 C173 C172 131.3(13) .
C114 C115 C173 C172 6.9(16) .
C113 C172 C173 C115 22.0(18) .
C101 C102 C175 C105 5.5(19) .
C107 C105 C175 C102 148.7(14) .
C103 C105 C175 C102 22.9(18) .
C179 C93 C180 C182 135(2) .
C57 C93 C180 C182 10(3) .
C190 C93 C180 C182 -102(2) .
C179 C93 C180 C181 -53(2) .
C57 C93 C180 C181 -177.3(16) .
C190 C93 C180 C181 71.1(19) .
C179 C93 C180 C188 34(2) .
C57 C93 C180 C188 -90.4(18) .
C190 C93 C180 C188 158.0(17) .
C182 C180 C181 C184 3(3) .
C93 C180 C181 C184 -169.9(17) .
C188 C180 C181 C184 97(2) .
C182 C180 C181 C192 112(2) .
C93 C180 C181 C192 -61(2) .
C188 C180 C181 C192 -154.2(19) .
C180 C181 C184 O52 105(2) .
C192 C181 C184 O52 5(3) .
C180 C181 C184 O49 -82(2) .
C192 C181 C184 O49 178.6(15) .
C179 C93 C190 C192 55(2) .
C180 C93 C190 C192 -52.7(19) .
C57 C93 C190 C192 -166.6(15) .
C93 C190 C192 C181 27(2) .
C184 C181 C192 C190 127(2) .
C180 C181 C192 C190 12(3) .
